data_1577088
loop_
_publ_author_name
'Ming, Jiao'
'Zhang, Jin'
'Hu, Yan'
'Lan, Kai'
'Zhang, Dongmei'
'Li, Ping'
'Miao, Jiarong'
'Jiang, Jiyong'
'Zhang, Xiaobo'
'Zhong, Hanchi'
'Yu, Peiyuan'
'Cheng, Chuyang'

_publ_section_title
;
 A dual-responsive cationic acridinium nanohoop: redox activity and
 acid/base-controlled reversible guest capture and release.
;
_journal_issue 21
_journal_name_full 'Chemical science'
_journal_page_first 10744
_journal_page_last 10754
_journal_paper_doi 10.1039/d6sc01132b
_journal_volume 17
_journal_year 2026
_chemical_formula_moiety 'C4 H8 O, C67 H45 N O'
_chemical_formula_sum 'C71 H53 N O2'
_chemical_formula_weight 952.14
_space_group_crystal_system triclinic
_space_group_IT_number 2
_space_group_name_Hall '-P 1'
_space_group_name_H-M_alt 'P -1'
_atom_sites_solution_hydrogens geom
_atom_sites_solution_primary dual
_audit_creation_date 2023-11-13
_audit_creation_method
;
Olex2 1.5
(compiled 2023.08.24 svn.re1ec1418 for OlexSys, GUI svn.r6817)
;
_audit_update_record
;
2025-05-08 deposited with the CCDC.	2026-04-13 downloaded from the CCDC.
;
_cell_angle_alpha 79.650(4)
_cell_angle_beta 79.495(4)
_cell_angle_gamma 73.761(4)
_cell_formula_units_Z 4
_cell_length_a 12.6507(8)
_cell_length_b 17.9247(11)
_cell_length_c 25.9006(19)
_cell_measurement_reflns_used 9711
_cell_measurement_temperature 173.00
_cell_measurement_theta_max 54.894
_cell_measurement_theta_min 3.048
_cell_volume 5492.6(6)
_computing_cell_refinement 'SAINT v8.37A (Bruker, 2015)'
_computing_data_reduction 'SAINT v8.37A (Bruker, 2015)'
_computing_molecular_graphics 'Olex2 1.5 (Dolomanov et al., 2009)'
_computing_publication_material 'Olex2 1.5 (Dolomanov et al., 2009)'
_computing_structure_refinement 'SHELXL 2018/3 (Sheldrick, 2015)'
_computing_structure_solution 'SHELXT  (Sheldrick, 2015)'
_diffrn_ambient_temperature 173.00
_diffrn_measured_fraction_theta_full 0.971
_diffrn_measured_fraction_theta_max 0.959
_diffrn_measurement_device_type 'Bruker D8 Venture'
_diffrn_measurement_method '\f and \w scans'
_diffrn_radiation_type GaK\a
_diffrn_radiation_wavelength 1.34139
_diffrn_reflns_av_R_equivalents 0.1584
_diffrn_reflns_av_unetI/netI 0.2025
_diffrn_reflns_Laue_measured_fraction_full 0.971
_diffrn_reflns_Laue_measured_fraction_max 0.959
_diffrn_reflns_limit_h_max 15
_diffrn_reflns_limit_h_min -14
_diffrn_reflns_limit_k_max 21
_diffrn_reflns_limit_k_min -21
_diffrn_reflns_limit_l_max 29
_diffrn_reflns_limit_l_min -31
_diffrn_reflns_number 45042
_diffrn_reflns_point_group_measured_fraction_full 0.971
_diffrn_reflns_point_group_measured_fraction_max 0.959
_diffrn_reflns_theta_full 53.594
_diffrn_reflns_theta_max 55.348
_diffrn_reflns_theta_min 2.543
_diffrn_source_current 2.86
_diffrn_source_power 0.1995994
_diffrn_source_voltage 69.79
_diffrn_standards_number 0
_exptl_absorpt_coefficient_mu 0.334
_exptl_absorpt_correction_T_max 0.7508
_exptl_absorpt_correction_T_min 0.4526
_exptl_absorpt_correction_type multi-scan
_exptl_absorpt_process_details
;
SADABS-2016/2 (Bruker,2016/2) was used for absorption correction.
wR2(int) was 0.1824 before and 0.0936 after correction.
The Ratio of minimum to maximum transmission is 0.6028.
The \l/2 correction factor is Not present.
;
_exptl_crystal_colour colourless
_exptl_crystal_colour_primary colourless
_exptl_crystal_density_diffrn 1.151
_exptl_crystal_description block
_exptl_crystal_F_000 2008
_exptl_crystal_size_max 0.17
_exptl_crystal_size_mid 0.17
_exptl_crystal_size_min 0.05
_refine_diff_density_max 0.443
_refine_diff_density_min -0.454
_refine_diff_density_rms 0.081
_refine_ls_extinction_method none
_refine_ls_goodness_of_fit_ref 0.831
_refine_ls_hydrogen_treatment constr
_refine_ls_matrix_type full
_refine_ls_number_parameters 1335
_refine_ls_number_reflns 20364
_refine_ls_number_restraints 19
_refine_ls_restrained_S_all 0.832
_refine_ls_R_factor_all 0.2425
_refine_ls_R_factor_gt 0.1515
_refine_ls_shift/su_max 0.001
_refine_ls_shift/su_mean 0.000
_refine_ls_structure_factor_coef Fsqd
_refine_ls_weighting_details 'w=1/[\s^2^(Fo^2^)+(0.0200P)^2^+50.0000P] where P=(Fo^2^+2Fc^2^)/3'
_refine_ls_weighting_scheme calc
_refine_ls_wR_factor_gt 0.2959
_refine_ls_wR_factor_ref 0.3501
_reflns_Friedel_coverage 0.000
_reflns_number_gt 9031
_reflns_number_total 20364
_reflns_threshold_expression 'I > 2\s(I)'
_cod_data_source_file d6sc01132b2.cif
_cod_data_source_block 231113mj
_cod_depositor_comments 'Adding full bibliography for 1577088--1577090.cif.'
_cod_database_code 1577088
_shelx_shelxl_version_number 2018/3
_shelx_space_group_comment
;
The symmetry employed for this shelxl refinement is uniquely defined
by the following loop, which should always be used as a source of
symmetry information in preference to the above space-group names.
They are only intended as comments.
;
_shelx_estimated_absorpt_t_max 0.984
_shelx_estimated_absorpt_t_min 0.945
_olex2_refinement_description
;
1. Fixed Uiso
 At 1.2 times of:
  All C(H) groups, All C(H,H) groups
 At 1.5 times of:
  All O(H) groups
2. Rigid bond restraints
 C88, C91
 with sigma for 1-2 distances of 0.005 and sigma for 1-3 distances of 0.005
3. Uiso/Uaniso restraints and constraints
C102 \\sim C101 \\sim C97 \\sim C100: within 2A with sigma of 0.005 and sigma
for terminal atoms of 0.01 within 2A
4.a Secondary CH2 refined with riding coordinates:
 C1(H1A,H1B), C2(H2A,H2B), C3(H3A,H3B), C4(H4A,H4B), C5(H5A,H5B), C6(H6A,H6B),
 C7(H7A,H7B), C8(H8A,H8B)
4.b Aromatic/amide H refined with riding coordinates:
 C14(H14), C15(H15), C16(H16), C17(H17), C19(H19), C20(H20), C22(H22),
 C23(H23), C25(H25), C26(H26), C28(H28), C29(H29), C31(H31), C32(H32), C34(H34),
  C35(H35), C37(H37), C38(H38), C40(H40), C41(H41), C43(H43), C44(H44),
 C47(H47), C48(H48), C51(H51), C52(H52), C55(H55), C56(H56), C59(H59), C60(H60),
  C62(H62), C63(H63), C64(H64), C65(H65), C66(H66), C67(H67), C68(H68),
 C69(H69), C70(H70), C71(H71), C72(H72), C73(H73), C74(H74), C75(H75), C81(H81),
  C82(H82), C83(H83), C84(H84), C86(H86), C87(H87), C89(H89), C90(H90),
 C92(H92), C93(H93), C95(H95), C96(H96), C98(H98), C99(H99), C101(H101),
 C102(H102), C104(H104), C105(H105), C107(H107), C108(H108), C110(H110),
 C111(H111), C114(H114), C115(H115), C118(H118), C119(H119), C122(H122),
 C123(H123), C126(H126), C127(H127), C129(H129), C130(H130), C131(H131),
 C132(H132), C133(H133), C134(H134), C135(H135), C136(H136), C137(H137),
 C138(H138), C139(H139), C140(H140), C141(H141), C142(H142)
4.c Idealised tetrahedral OH refined as rotating group:
 O3(H3), O4(H4)
;
_smtbx_masks_void_probe_radius 0.8
_smtbx_masks_void_truncation_radius 2.0
_olex2_submission_special_instructions 'No special instructions were received'

loop_
_space_group_symop_operation_xyz
'x, y, z'
'-x, -y, -z'

loop_
_atom_site_label
_atom_site_type_symbol
_atom_site_fract_x
_atom_site_fract_y
_atom_site_fract_z
_atom_site_U_iso_or_equiv
_atom_site_adp_type
_atom_site_occupancy
_atom_site_site_symmetry_order
_atom_site_calc_flag
_atom_site_refinement_flags_posn
_atom_site_refinement_flags_adp
_atom_site_refinement_flags_occupancy
_atom_site_disorder_assembly
_atom_site_disorder_group
O1 O 0.5226(5) -0.0590(3) 0.2734(2) 0.0695(15) Uani 1 1 d . . . . .
C1 C 0.5269(9) 0.0128(5) 0.2883(4) 0.086(3) Uani 1 1 d . . . . .
H1A H 0.585143 0.003021 0.311315 0.103 Uiso 1 1 calc R U . . .
H1B H 0.454505 0.037885 0.307878 0.103 Uiso 1 1 calc R U . . .
C2 C 0.5536(13) 0.0650(7) 0.2373(4) 0.132(5) Uani 1 1 d . . . . .
H2A H 0.631932 0.067864 0.232029 0.158 Uiso 1 1 calc R U . . .
H2B H 0.504114 0.118731 0.237114 0.158 Uiso 1 1 calc R U . . .
C3 C 0.5320(13) 0.0230(8) 0.1949(5) 0.139(5) Uani 1 1 d . . . . .
H3A H 0.459096 0.050053 0.182998 0.167 Uiso 1 1 calc R U . . .
H3B H 0.590562 0.023054 0.163759 0.167 Uiso 1 1 calc R U . . .
C4 C 0.5331(9) -0.0558(7) 0.2184(3) 0.093(3) Uani 1 1 d . . . . .
H4A H 0.470692 -0.071338 0.208923 0.111 Uiso 1 1 calc R U . . .
H4B H 0.603587 -0.092248 0.205434 0.111 Uiso 1 1 calc R U . . .
O2 O 0.9170(8) 0.8490(5) -0.3283(4) 0.160(4) Uani 1 1 d . . . . .
C5 C 0.8939(17) 0.8190(9) -0.2779(5) 0.191(9) Uani 1 1 d . . . . .
H5A H 0.962260 0.803974 -0.260976 0.229 Uiso 1 1 calc R U . . .
H5B H 0.868863 0.771005 -0.276677 0.229 Uiso 1 1 calc R U . . .
C6 C 0.8046(19) 0.8765(11) -0.2472(6) 0.288(17) Uani 1 1 d . . . . .
H6A H 0.731325 0.864621 -0.242638 0.346 Uiso 1 1 calc R U . . .
H6B H 0.823948 0.877662 -0.212037 0.346 Uiso 1 1 calc R U . . .
C7 C 0.8070(16) 0.9514(10) -0.2835(7) 0.180(7) Uani 1 1 d . . . . .
H7A H 0.859022 0.977287 -0.274022 0.216 Uiso 1 1 calc R U . . .
H7B H 0.732051 0.988090 -0.282190 0.216 Uiso 1 1 calc R U . . .
C8 C 0.8463(12) 0.9257(7) -0.3375(5) 0.128(5) Uani 1 1 d . . . . .
H8A H 0.782628 0.924971 -0.354452 0.154 Uiso 1 1 calc R U . . .
H8B H 0.887691 0.961508 -0.360652 0.154 Uiso 1 1 calc R U . . .
O3 O -0.3279(4) 0.7971(3) 0.30187(19) 0.0603(14) Uani 1 1 d . . . . .
H3 H -0.387521 0.832069 0.306506 0.090 Uiso 1 1 calc R U . . .
N1 N -0.1992(5) 0.8302(3) 0.43261(19) 0.0484(14) Uani 1 1 d . . . . .
C9 C -0.2638(6) 0.7905(4) 0.3435(3) 0.0494(17) Uani 1 1 d . . . . .
C10 C -0.3331(6) 0.7831(4) 0.3984(3) 0.0495(17) Uani 1 1 d . . . . .
C11 C -0.2942(6) 0.8007(4) 0.4407(2) 0.0458(16) Uani 1 1 d . . . . .
C12 C -0.1769(6) 0.8737(4) 0.3827(3) 0.0440(16) Uani 1 1 d . . . . .
C13 C -0.2110(6) 0.8566(4) 0.3377(3) 0.0525(18) Uani 1 1 d . . . . .
C14 C -0.1929(7) 0.9034(5) 0.2895(3) 0.066(2) Uani 1 1 d . . . . .
H14 H -0.219717 0.896245 0.259219 0.079 Uiso 1 1 calc R U . . .
C15 C -0.1359(8) 0.9603(5) 0.2856(3) 0.077(3) Uani 1 1 d . . . . .
H15 H -0.120023 0.989620 0.251997 0.092 Uiso 1 1 calc R U . . .
C16 C -0.1025(7) 0.9750(5) 0.3284(3) 0.065(2) Uani 1 1 d . . . . .
H16 H -0.065752 1.015538 0.325050 0.078 Uiso 1 1 calc R U . . .
C17 C -0.1220(6) 0.9304(4) 0.3782(3) 0.0558(19) Uani 1 1 d . . . . .
H17 H -0.097015 0.939759 0.408297 0.067 Uiso 1 1 calc R U . . .
C18 C -0.1189(6) 0.8040(4) 0.4682(3) 0.0503(18) Uani 1 1 d . . . . .
C19 C -0.1218(6) 0.8432(4) 0.5100(3) 0.0499(17) Uani 1 1 d . . . . .
H19 H -0.178735 0.889623 0.515651 0.060 Uiso 1 1 calc R U . . .
C20 C -0.0415(6) 0.8148(4) 0.5439(3) 0.0516(18) Uani 1 1 d . . . . .
H20 H -0.045003 0.841372 0.572975 0.062 Uiso 1 1 calc R U . . .
C21 C 0.0459(6) 0.7465(4) 0.5354(3) 0.0488(17) Uani 1 1 d . . . . .
C22 C 0.0444(7) 0.7081(5) 0.4945(3) 0.059(2) Uani 1 1 d . . . . .
H22 H 0.100145 0.661197 0.488737 0.070 Uiso 1 1 calc R U . . .
C23 C -0.0366(6) 0.7360(4) 0.4615(3) 0.0483(17) Uani 1 1 d . . . . .
H23 H -0.035383 0.707844 0.433550 0.058 Uiso 1 1 calc R U . . .
C24 C 0.1339(7) 0.7148(4) 0.5703(3) 0.0527(18) Uani 1 1 d . . . . .
C25 C 0.2404(6) 0.6898(5) 0.5486(3) 0.059(2) Uani 1 1 d . . . . .
H25 H 0.259000 0.701610 0.511402 0.070 Uiso 1 1 calc R U . . .
C26 C 0.3253(6) 0.6470(4) 0.5785(3) 0.061(2) Uani 1 1 d . . . . .
H26 H 0.399824 0.631109 0.561719 0.073 Uiso 1 1 calc R U . . .
C27 C 0.2988(6) 0.6280(4) 0.6333(3) 0.0495(17) Uani 1 1 d . . . . .
C28 C 0.1940(7) 0.6570(5) 0.6557(3) 0.062(2) Uani 1 1 d . . . . .
H28 H 0.177020 0.647377 0.693161 0.074 Uiso 1 1 calc R U . . .
C29 C 0.1067(6) 0.7017(5) 0.6258(3) 0.060(2) Uani 1 1 d . . . . .
H29 H 0.033397 0.721592 0.642701 0.071 Uiso 1 1 calc R U . . .
C30 C 0.3830(6) 0.5654(4) 0.6599(3) 0.0495(17) Uani 1 1 d . . . . .
C31 C 0.4965(7) 0.5603(5) 0.6493(3) 0.059(2) Uani 1 1 d . . . . .
H31 H 0.520918 0.605524 0.632876 0.070 Uiso 1 1 calc R U . . .
C32 C 0.5750(6) 0.4908(4) 0.6622(3) 0.0546(19) Uani 1 1 d . . . . .
H32 H 0.652065 0.488501 0.654007 0.066 Uiso 1 1 calc R U . . .
C33 C 0.5393(6) 0.4236(4) 0.6874(3) 0.0492(17) Uani 1 1 d . . . . .
C34 C 0.4268(6) 0.4315(4) 0.7046(3) 0.0533(18) Uani 1 1 d . . . . .
H34 H 0.402367 0.388531 0.725486 0.064 Uiso 1 1 calc R U . . .
C35 C 0.3525(6) 0.4986(4) 0.6920(3) 0.0528(18) Uani 1 1 d . . . . .
H35 H 0.276188 0.502360 0.704852 0.063 Uiso 1 1 calc R U . . .
C36 C 0.6197(6) 0.3417(5) 0.6853(3) 0.059(2) Uani 1 1 d . . . . .
C37 C 0.5884(6) 0.2744(4) 0.7137(3) 0.0539(18) Uani 1 1 d . . . . .
H37 H 0.533787 0.278293 0.744284 0.065 Uiso 1 1 calc R U . . .
C38 C 0.6383(7) 0.2036(5) 0.6964(3) 0.065(2) Uani 1 1 d . . . . .
H38 H 0.613634 0.159014 0.714224 0.078 Uiso 1 1 calc R U . . .
C39 C 0.7258(6) 0.1931(4) 0.6526(3) 0.0522(18) Uani 1 1 d . . . . .
C40 C 0.7649(6) 0.2619(5) 0.6320(3) 0.061(2) Uani 1 1 d . . . . .
H40 H 0.829313 0.257634 0.606175 0.074 Uiso 1 1 calc R U . . .
C41 C 0.7145(7) 0.3317(5) 0.6478(3) 0.063(2) Uani 1 1 d . . . . .
H41 H 0.743928 0.375401 0.633004 0.075 Uiso 1 1 calc R U . . .
C42 C 0.7499(7) 0.1302(4) 0.6207(3) 0.057(2) Uani 1 1 d . . . . .
C43 C 0.8445(6) 0.1167(4) 0.5822(3) 0.0530(18) Uani 1 1 d . . . . .
H43 H 0.908007 0.132688 0.585861 0.064 Uiso 1 1 calc R U . . .
C44 C 0.8465(6) 0.0803(4) 0.5388(3) 0.0524(18) Uani 1 1 d . . . . .
H44 H 0.912180 0.070210 0.513927 0.063 Uiso 1 1 calc R U . . .
C45 C 0.7544(6) 0.0586(4) 0.5314(3) 0.0535(19) Uani 1 1 d . . . . .
C46 C 0.7284(7) 0.0569(4) 0.4782(3) 0.059(2) Uani 1 1 d . . . . .
C47 C 0.6543(6) 0.0158(5) 0.4687(3) 0.059(2) Uani 1 1 d . . . . .
H47 H 0.646614 -0.030944 0.491229 0.071 Uiso 1 1 calc R U . . .
C48 C 0.5935(7) 0.0432(5) 0.4269(3) 0.062(2) Uani 1 1 d . . . . .
H48 H 0.540709 0.016758 0.422884 0.074 Uiso 1 1 calc R U . . .
C49 C 0.6067(6) 0.1076(4) 0.3910(3) 0.0451(16) Uani 1 1 d . . . . .
C50 C 0.5178(6) 0.1564(4) 0.3603(3) 0.0529(18) Uani 1 1 d . . . . .
C51 C 0.4087(6) 0.1516(4) 0.3777(3) 0.0502(17) Uani 1 1 d . . . . .
H51 H 0.397086 0.105824 0.400291 0.060 Uiso 1 1 calc R U . . .
C52 C 0.3156(7) 0.2100(4) 0.3639(3) 0.059(2) Uani 1 1 d . . . . .
H52 H 0.242721 0.204372 0.377002 0.071 Uiso 1 1 calc R U . . .
C53 C 0.3327(7) 0.2784(5) 0.3296(3) 0.0569(19) Uani 1 1 d . . . . .
C54 C 0.2405(6) 0.3477(4) 0.3242(3) 0.0517(18) Uani 1 1 d . . . . .
C55 C 0.2523(7) 0.4150(4) 0.2888(3) 0.058(2) Uani 1 1 d . . . . .
H55 H 0.317194 0.413128 0.263455 0.069 Uiso 1 1 calc R U . . .
C56 C 0.1677(7) 0.4856(5) 0.2909(3) 0.063(2) Uani 1 1 d . . . . .
H56 H 0.177347 0.530350 0.266467 0.076 Uiso 1 1 calc R U . . .
C57 C 0.0725(6) 0.4925(4) 0.3265(3) 0.0548(19) Uani 1 1 d . . . . .
C58 C -0.0123(6) 0.5673(5) 0.3293(3) 0.0549(19) Uani 1 1 d . . . . .
C59 C 0.0177(6) 0.6387(4) 0.3191(3) 0.0579(19) Uani 1 1 d . . . . .
H59 H 0.093594 0.638757 0.308486 0.070 Uiso 1 1 calc R U . . .
C60 C -0.0605(6) 0.7084(4) 0.3241(3) 0.0536(19) Uani 1 1 d . . . . .
H60 H -0.036792 0.755511 0.317415 0.064 Uiso 1 1 calc R U . . .
C61 C -0.1723(6) 0.7128(4) 0.3386(3) 0.0481(17) Uani 1 1 d . . . . .
C62 C -0.2038(7) 0.6423(5) 0.3469(4) 0.068(2) Uani 1 1 d . . . . .
H62 H -0.280282 0.642514 0.354515 0.082 Uiso 1 1 calc R U . . .
C63 C -0.1216(6) 0.5709(4) 0.3440(3) 0.059(2) Uani 1 1 d . . . . .
H63 H -0.143982 0.523261 0.352619 0.070 Uiso 1 1 calc R U . . .
C64 C 0.0603(8) 0.4276(5) 0.3600(4) 0.078(3) Uani 1 1 d . . . . .
H64 H -0.007144 0.430189 0.383673 0.093 Uiso 1 1 calc R U . . .
C65 C 0.1432(7) 0.3561(5) 0.3616(4) 0.087(3) Uani 1 1 d . . . . .
H65 H 0.133411 0.313418 0.387954 0.104 Uiso 1 1 calc R U . . .
C66 C 0.4411(7) 0.2776(5) 0.3064(4) 0.072(2) Uani 1 1 d . . . . .
H66 H 0.453244 0.319032 0.279412 0.087 Uiso 1 1 calc R U . . .
C67 C 0.5335(7) 0.2177(5) 0.3215(3) 0.075(3) Uani 1 1 d . . . . .
H67 H 0.606463 0.219380 0.304934 0.090 Uiso 1 1 calc R U . . .
C68 C 0.6969(6) 0.1377(4) 0.3950(3) 0.059(2) Uani 1 1 d . . . . .
H68 H 0.716896 0.176668 0.367879 0.071 Uiso 1 1 calc R U . . .
C69 C 0.7544(6) 0.1126(4) 0.4360(3) 0.061(2) Uani 1 1 d . . . . .
H69 H 0.815395 0.133419 0.436586 0.073 Uiso 1 1 calc R U . . .
C70 C 0.6719(7) 0.0581(5) 0.5746(3) 0.068(2) Uani 1 1 d . . . . .
H70 H 0.616375 0.031958 0.574148 0.082 Uiso 1 1 calc R U . . .
C71 C 0.6668(7) 0.0936(4) 0.6180(3) 0.0567(19) Uani 1 1 d . . . . .
H71 H 0.607072 0.093496 0.646201 0.068 Uiso 1 1 calc R U . . .
C72 C -0.3510(7) 0.7866(5) 0.4918(3) 0.060(2) Uani 1 1 d . . . . .
H72 H -0.321093 0.791015 0.521856 0.072 Uiso 1 1 calc R U . . .
C73 C -0.4489(7) 0.7665(6) 0.4981(3) 0.075(2) Uani 1 1 d . . . . .
H73 H -0.490082 0.763408 0.532571 0.089 Uiso 1 1 calc R U . . .
C74 C -0.4908(6) 0.7509(5) 0.4584(3) 0.062(2) Uani 1 1 d . . . . .
H74 H -0.556774 0.733243 0.464839 0.075 Uiso 1 1 calc R U . . .
C75 C -0.4323(7) 0.7619(5) 0.4063(3) 0.068(2) Uani 1 1 d . . . . .
H75 H -0.461608 0.754604 0.376834 0.082 Uiso 1 1 calc R U . . .
O4 O 0.0167(5) 0.7316(4) 0.1863(2) 0.0794(17) Uani 1 1 d . . . . .
H4 H 0.033124 0.720448 0.217244 0.119 Uiso 1 1 calc R U . . .
N2 N 0.2395(6) 0.8058(4) 0.0633(3) 0.0677(19) Uani 1 1 d . . . . .
C76 C 0.1159(7) 0.7351(5) 0.1488(3) 0.065(2) Uani 1 1 d . . . . .
C77 C 0.0857(7) 0.7439(5) 0.0957(3) 0.063(2) Uani 1 1 d . . . . .
C78 C 0.1519(6) 0.7774(4) 0.0520(3) 0.0551(19) Uani 1 1 d . . . . .
C79 C 0.2254(7) 0.8322(4) 0.1121(3) 0.056(2) Uani 1 1 d . . . . .
C80 C 0.1528(6) 0.8032(4) 0.1570(3) 0.058(2) Uani 1 1 d . . . . .
C81 C 0.1334(8) 0.8355(5) 0.2036(3) 0.070(2) Uani 1 1 d . . . . .
H81 H 0.082859 0.819442 0.232469 0.084 Uiso 1 1 calc R U . . .
C82 C 0.1862(9) 0.8903(6) 0.2087(4) 0.092(3) Uani 1 1 d . . . . .
H82 H 0.171556 0.911726 0.241000 0.110 Uiso 1 1 calc R U . . .
C83 C 0.2612(9) 0.9152(5) 0.1671(4) 0.086(3) Uani 1 1 d . . . . .
H83 H 0.297623 0.952780 0.171665 0.104 Uiso 1 1 calc R U . . .
C84 C 0.2828(7) 0.8860(5) 0.1196(4) 0.071(2) Uani 1 1 d . . . . .
H84 H 0.335986 0.901754 0.091984 0.085 Uiso 1 1 calc R U . . .
C85 C 0.3441(7) 0.7930(5) 0.0291(3) 0.064(2) Uani 1 1 d . . . . .
C86 C 0.4260(7) 0.7262(4) 0.0383(3) 0.062(2) Uani 1 1 d . . . . .
H86 H 0.412654 0.689582 0.068626 0.074 Uiso 1 1 calc R U . . .
C87 C 0.5247(7) 0.7088(5) 0.0072(4) 0.068(2) Uani 1 1 d . . . . .
H87 H 0.576572 0.659753 0.014523 0.082 Uiso 1 1 calc R U . . .
C88 C 0.5509(7) 0.7627(5) -0.0359(3) 0.063(2) Uani 1 1 d . U . . .
C89 C 0.4652(7) 0.8340(5) -0.0449(4) 0.067(2) Uani 1 1 d . . . . .
H89 H 0.478314 0.872180 -0.074236 0.080 Uiso 1 1 calc R U . . .
C90 C 0.3662(7) 0.8483(5) -0.0129(4) 0.066(2) Uani 1 1 d . . . . .
H90 H 0.312069 0.896483 -0.019449 0.080 Uiso 1 1 calc R U . . .
C91 C 0.6550(7) 0.7456(5) -0.0680(4) 0.065(2) Uani 1 1 d . U . . .
C92 C 0.6733(6) 0.7506(4) -0.1245(4) 0.064(2) Uani 1 1 d . . . . .
H92 H 0.613311 0.778439 -0.143422 0.077 Uiso 1 1 calc R U . . .
C93 C 0.7718(7) 0.7176(6) -0.1525(4) 0.085(3) Uani 1 1 d . . . . .
H93 H 0.777678 0.722877 -0.189981 0.102 Uiso 1 1 calc R U . . .
C94 C 0.8667(7) 0.6754(5) -0.1277(4) 0.073(2) Uani 1 1 d . . . . .
C95 C 0.8501(9) 0.6760(6) -0.0731(5) 0.092(3) Uani 1 1 d . . . . .
H95 H 0.912152 0.653707 -0.054517 0.110 Uiso 1 1 calc R U . . .
C96 C 0.7536(8) 0.7057(5) -0.0458(4) 0.082(3) Uani 1 1 d . . . . .
H96 H 0.749695 0.699957 -0.008341 0.099 Uiso 1 1 calc R U . . .
C97 C 0.9667(7) 0.6242(5) -0.1540(4) 0.077(2) Uani 1 1 d . U . . .
C98 C 0.9610(8) 0.5824(6) -0.1933(3) 0.077(3) Uani 1 1 d . . . . .
H98 H 0.897142 0.595931 -0.210836 0.093 Uiso 1 1 calc R U . . .
C99 C 1.0514(7) 0.5202(7) -0.2063(3) 0.083(3) Uani 1 1 d . . . . .
H99 H 1.047021 0.491749 -0.233128 0.100 Uiso 1 1 calc R U . . .
C100 C 1.1486(7) 0.4972(5) -0.1821(4) 0.070(2) Uani 1 1 d . U . . .
C101 C 1.1528(7) 0.5457(6) -0.1472(4) 0.0831(19) Uani 1 1 d . U . . .
H101 H 1.217319 0.534462 -0.130414 0.100 Uiso 1 1 calc R U . . .
C102 C 1.0659(7) 0.6106(6) -0.1358(4) 0.089(2) Uani 1 1 d . U . . .
H102 H 1.075893 0.645969 -0.114928 0.107 Uiso 1 1 calc R U . . .
C103 C 1.2230(6) 0.4148(5) -0.1811(3) 0.063(2) Uani 1 1 d . . . . .
C104 C 1.2058(7) 0.3592(6) -0.2086(3) 0.070(2) Uani 1 1 d . . . . .
H104 H 1.163670 0.375413 -0.237354 0.085 Uiso 1 1 calc R U . . .
C105 C 1.2520(8) 0.2797(6) -0.1928(3) 0.072(2) Uani 1 1 d . . . . .
H105 H 1.238384 0.242090 -0.210636 0.086 Uiso 1 1 calc R U . . .
C106 C 1.3130(7) 0.2550(5) -0.1547(3) 0.069(2) Uani 1 1 d . . . . .
C107 C 1.3497(8) 0.3100(5) -0.1329(4) 0.081(3) Uani 1 1 d . . . . .
H107 H 1.404432 0.292959 -0.109617 0.097 Uiso 1 1 calc R U . . .
C108 C 1.3019(9) 0.3892(7) -0.1471(4) 0.090(3) Uani 1 1 d . . . . .
H108 H 1.324207 0.426849 -0.132983 0.109 Uiso 1 1 calc R U . . .
C109 C 1.3195(7) 0.1759(5) -0.1224(3) 0.066(2) Uani 1 1 d . . . . .
C110 C 1.2336(7) 0.1418(5) -0.1180(3) 0.061(2) Uani 1 1 d . . . . .
H110 H 1.190619 0.153568 -0.146332 0.074 Uiso 1 1 calc R U . . .
C111 C 1.2071(6) 0.0908(5) -0.0741(4) 0.072(2) Uani 1 1 d . . . . .
H111 H 1.146967 0.068171 -0.072553 0.086 Uiso 1 1 calc R U . . .
C112 C 1.2677(7) 0.0727(5) -0.0323(3) 0.063(2) Uani 1 1 d . . . . .
C113 C 1.2076(6) 0.0535(4) 0.0215(3) 0.058(2) Uani 1 1 d . . . . .
C114 C 1.1234(7) 0.0157(5) 0.0318(4) 0.066(2) Uani 1 1 d . . . . .
H114 H 1.122152 -0.019716 0.008794 0.079 Uiso 1 1 calc R U . . .
C115 C 1.0402(8) 0.0279(6) 0.0750(4) 0.083(3) Uani 1 1 d . . . . .
H115 H 0.983565 0.000742 0.080756 0.099 Uiso 1 1 calc R U . . .
C116 C 1.0380(7) 0.0796(5) 0.1104(3) 0.058(2) Uani 1 1 d . . . . .
C117 C 0.9348(7) 0.1188(5) 0.1423(3) 0.067(2) Uani 1 1 d . . . . .
C118 C 0.8312(7) 0.1152(5) 0.1348(4) 0.072(2) Uani 1 1 d . . . . .
H118 H 0.827088 0.073034 0.118292 0.086 Uiso 1 1 calc R U . . .
C119 C 0.7335(8) 0.1686(5) 0.1497(4) 0.075(3) Uani 1 1 d . . . . .
H119 H 0.664827 0.161848 0.144118 0.090 Uiso 1 1 calc R U . . .
C120 C 0.7346(7) 0.2320(5) 0.1727(3) 0.061(2) Uani 1 1 d . . . . .
C121 C 0.6370(6) 0.3007(4) 0.1769(3) 0.0540(18) Uani 1 1 d . . . . .
C122 C 0.6297(6) 0.3583(4) 0.2083(3) 0.0506(17) Uani 1 1 d . . . . .
H122 H 0.684043 0.350273 0.231042 0.061 Uiso 1 1 calc R U . . .
C123 C 0.5421(6) 0.4291(4) 0.2068(3) 0.0544(18) Uani 1 1 d . . . . .
H123 H 0.539769 0.468402 0.227495 0.065 Uiso 1 1 calc R U . . .
C124 C 0.4612(6) 0.4395(4) 0.1751(3) 0.058(2) Uani 1 1 d . . . . .
C125 C 0.3725(6) 0.5154(4) 0.1699(3) 0.0520(18) Uani 1 1 d . . . . .
C126 C 0.3874(6) 0.5839(5) 0.1811(3) 0.0554(19) Uani 1 1 d . . . . .
H126 H 0.455313 0.582957 0.192220 0.066 Uiso 1 1 calc R U . . .
C127 C 0.3085(6) 0.6519(5) 0.1766(3) 0.060(2) Uani 1 1 d . . . . .
H127 H 0.321708 0.697828 0.184861 0.072 Uiso 1 1 calc R U . . .
C128 C 0.2064(6) 0.6563(4) 0.1600(3) 0.0519(18) Uani 1 1 d . . . . .
C129 C 0.1885(6) 0.5877(5) 0.1504(3) 0.058(2) Uani 1 1 d . . . . .
H129 H 0.120760 0.587956 0.139370 0.070 Uiso 1 1 calc R U . . .
C130 C 0.2734(7) 0.5164(5) 0.1573(3) 0.070(2) Uani 1 1 d . . . . .
H130 H 0.259641 0.468619 0.152998 0.084 Uiso 1 1 calc R U . . .
C131 C 0.4661(8) 0.3825(5) 0.1444(4) 0.076(3) Uani 1 1 d . . . . .
H131 H 0.411079 0.390394 0.122057 0.092 Uiso 1 1 calc R U . . .
C132 C 0.5524(8) 0.3129(5) 0.1462(3) 0.075(3) Uani 1 1 d . . . . .
H132 H 0.552910 0.273484 0.125985 0.090 Uiso 1 1 calc R U . . .
C133 C 0.8363(8) 0.2330(7) 0.1858(4) 0.096(3) Uani 1 1 d . . . . .
H133 H 0.840381 0.273450 0.203903 0.115 Uiso 1 1 calc R U . . .
C134 C 0.9335(9) 0.1740(7) 0.1721(4) 0.107(4) Uani 1 1 d . . . . .
H134 H 1.000373 0.173062 0.184310 0.128 Uiso 1 1 calc R U . . .
C135 C 1.1324(7) 0.1060(4) 0.1055(3) 0.065(2) Uani 1 1 d . . . . .
H135 H 1.141818 0.131518 0.132875 0.078 Uiso 1 1 calc R U . . .
C136 C 1.2148(7) 0.0960(5) 0.0613(4) 0.067(2) Uani 1 1 d . . . . .
H136 H 1.276282 0.117953 0.058033 0.080 Uiso 1 1 calc R U . . .
C137 C 1.3663(7) 0.0935(5) -0.0395(4) 0.072(2) Uani 1 1 d . . . . .
H137 H 1.416354 0.072024 -0.014191 0.086 Uiso 1 1 calc R U . . .
C138 C 1.3945(7) 0.1457(6) -0.0835(4) 0.079(3) Uani 1 1 d . . . . .
H138 H 1.461994 0.160958 -0.087585 0.094 Uiso 1 1 calc R U . . .
C139 C 0.1335(8) 0.7791(5) 0.0019(3) 0.072(2) Uani 1 1 d . . . . .
H139 H 0.181973 0.797578 -0.026937 0.087 Uiso 1 1 calc R U . . .
C140 C 0.0461(8) 0.7546(6) -0.0083(3) 0.076(3) Uani 1 1 d . . . . .
H140 H 0.033119 0.758300 -0.043790 0.091 Uiso 1 1 calc R U . . .
C141 C -0.0225(7) 0.7247(5) 0.0333(4) 0.074(3) Uani 1 1 d . . . . .
H141 H -0.081205 0.705965 0.026551 0.089 Uiso 1 1 calc R U . . .
C142 C -0.0049(7) 0.7222(5) 0.0842(3) 0.071(2) Uani 1 1 d . . . . .
H142 H -0.055650 0.705387 0.112637 0.086 Uiso 1 1 calc R U . . .

loop_
_atom_site_aniso_label
_atom_site_aniso_U_11
_atom_site_aniso_U_22
_atom_site_aniso_U_33
_atom_site_aniso_U_23
_atom_site_aniso_U_13
_atom_site_aniso_U_12
O1 0.072(4) 0.062(3) 0.079(4) -0.014(3) -0.018(3) -0.018(3)
C1 0.092(7) 0.078(6) 0.097(7) -0.030(5) -0.019(6) -0.020(6)
C2 0.220(16) 0.112(9) 0.077(7) 0.009(7) -0.002(9) -0.090(10)
C3 0.184(15) 0.118(10) 0.088(8) 0.031(8) -0.009(9) -0.028(10)
C4 0.097(8) 0.125(9) 0.060(5) -0.002(5) -0.038(5) -0.025(7)
O2 0.177(9) 0.125(7) 0.105(6) 0.002(5) -0.025(6) 0.074(6)
C5 0.28(2) 0.149(13) 0.077(8) -0.025(9) -0.032(11) 0.058(14)
C6 0.35(3) 0.192(17) 0.112(12) 0.061(12) 0.035(15) 0.172(19)
C7 0.221(19) 0.147(14) 0.175(16) -0.083(13) -0.030(14) -0.010(13)
C8 0.155(13) 0.093(9) 0.125(10) -0.009(8) -0.030(9) -0.010(9)
O3 0.052(3) 0.067(3) 0.062(3) -0.006(2) -0.037(3) 0.002(3)
N1 0.047(4) 0.069(4) 0.033(3) 0.000(3) -0.017(3) -0.020(3)
C9 0.039(4) 0.067(5) 0.047(4) -0.005(3) -0.019(3) -0.013(4)
C10 0.033(4) 0.057(4) 0.057(4) -0.006(3) -0.016(3) -0.003(3)
C11 0.049(4) 0.049(4) 0.042(4) 0.004(3) -0.016(3) -0.017(3)
C12 0.040(4) 0.039(4) 0.049(4) 0.001(3) -0.009(3) -0.007(3)
C13 0.035(4) 0.063(5) 0.051(4) 0.001(3) -0.004(3) -0.006(4)
C14 0.065(6) 0.075(6) 0.052(4) 0.011(4) -0.018(4) -0.014(5)
C15 0.091(7) 0.075(6) 0.067(5) 0.018(4) -0.024(5) -0.036(5)
C16 0.052(5) 0.061(5) 0.078(5) 0.007(4) -0.012(4) -0.015(4)
C17 0.058(5) 0.053(4) 0.055(4) -0.003(3) -0.014(4) -0.010(4)
C18 0.041(4) 0.059(5) 0.054(4) 0.006(3) -0.019(3) -0.018(4)
C19 0.040(4) 0.054(4) 0.058(4) -0.012(3) -0.022(3) -0.002(3)
C20 0.062(5) 0.051(4) 0.049(4) -0.009(3) -0.023(4) -0.016(4)
C21 0.045(4) 0.042(4) 0.062(4) 0.007(3) -0.022(4) -0.014(3)
C22 0.061(5) 0.062(5) 0.057(4) 0.000(4) -0.016(4) -0.021(4)
C23 0.042(4) 0.047(4) 0.057(4) -0.012(3) -0.017(3) -0.002(3)
C24 0.056(5) 0.056(4) 0.054(4) -0.010(3) -0.020(4) -0.019(4)
C25 0.039(5) 0.074(5) 0.060(4) 0.014(4) -0.023(4) -0.014(4)
C26 0.042(5) 0.060(5) 0.079(5) -0.004(4) -0.020(4) -0.008(4)
C27 0.035(4) 0.051(4) 0.065(5) -0.010(3) -0.021(4) -0.005(3)
C28 0.058(5) 0.079(6) 0.052(4) -0.007(4) -0.032(4) -0.011(4)
C29 0.047(5) 0.071(5) 0.061(5) -0.007(4) -0.022(4) -0.006(4)
C30 0.051(5) 0.056(4) 0.042(4) -0.005(3) -0.015(3) -0.009(4)
C31 0.063(6) 0.061(5) 0.060(4) -0.006(4) -0.016(4) -0.026(4)
C32 0.042(4) 0.065(5) 0.061(4) -0.001(4) -0.031(4) -0.011(4)
C33 0.047(5) 0.060(5) 0.046(4) -0.008(3) -0.016(3) -0.016(4)
C34 0.042(5) 0.054(4) 0.059(4) -0.010(3) -0.018(4) 0.004(4)
C35 0.050(5) 0.065(5) 0.052(4) -0.006(3) -0.025(4) -0.018(4)
C36 0.048(5) 0.084(6) 0.050(4) 0.001(4) -0.021(4) -0.022(4)
C37 0.050(5) 0.058(5) 0.057(4) 0.000(4) -0.016(4) -0.018(4)
C38 0.071(6) 0.064(5) 0.065(5) 0.009(4) -0.042(5) -0.019(5)
C39 0.036(4) 0.058(5) 0.068(5) -0.002(4) -0.026(4) -0.012(4)
C40 0.031(4) 0.060(5) 0.091(6) -0.008(4) -0.016(4) -0.004(4)
C41 0.054(5) 0.054(5) 0.084(6) 0.003(4) -0.016(5) -0.025(4)
C42 0.052(5) 0.054(4) 0.071(5) 0.000(4) -0.028(4) -0.018(4)
C43 0.035(4) 0.043(4) 0.081(5) -0.006(4) -0.013(4) -0.009(3)
C44 0.040(4) 0.045(4) 0.070(5) -0.003(3) -0.016(4) -0.004(3)
C45 0.048(5) 0.040(4) 0.081(5) -0.023(4) -0.006(4) -0.017(3)
C46 0.064(5) 0.052(4) 0.067(5) 0.002(4) -0.025(4) -0.019(4)
C47 0.046(5) 0.069(5) 0.061(4) 0.004(4) -0.015(4) -0.018(4)
C48 0.056(5) 0.068(5) 0.070(5) -0.009(4) -0.018(4) -0.025(4)
C49 0.037(4) 0.038(4) 0.061(4) 0.000(3) -0.015(3) -0.012(3)
C50 0.050(5) 0.043(4) 0.057(4) -0.003(3) -0.011(4) 0.001(4)
C51 0.048(5) 0.049(4) 0.053(4) -0.006(3) -0.015(4) -0.006(4)
C52 0.079(6) 0.051(4) 0.053(4) -0.004(3) -0.013(4) -0.025(4)
C53 0.052(5) 0.066(5) 0.058(4) -0.002(4) -0.023(4) -0.017(4)
C54 0.043(5) 0.056(5) 0.059(4) -0.014(3) -0.009(4) -0.012(4)
C55 0.053(5) 0.054(5) 0.058(4) -0.003(3) -0.015(4) 0.003(4)
C56 0.060(6) 0.087(6) 0.044(4) 0.000(4) -0.013(4) -0.023(5)
C57 0.044(5) 0.057(5) 0.072(5) -0.011(4) -0.030(4) -0.010(4)
C58 0.041(5) 0.074(5) 0.053(4) -0.015(4) -0.008(3) -0.016(4)
C59 0.033(4) 0.058(5) 0.077(5) -0.013(4) -0.007(4) -0.001(4)
C60 0.052(5) 0.054(4) 0.056(4) 0.011(3) -0.026(4) -0.017(4)
C61 0.032(4) 0.057(4) 0.054(4) -0.007(3) -0.017(3) -0.003(3)
C62 0.040(5) 0.072(6) 0.094(6) -0.008(5) -0.017(4) -0.014(4)
C63 0.042(5) 0.052(5) 0.084(5) -0.027(4) -0.011(4) -0.003(4)
C64 0.070(6) 0.045(5) 0.100(7) 0.005(4) 0.013(5) -0.011(4)
C65 0.046(5) 0.057(5) 0.143(9) 0.009(5) -0.003(6) -0.014(4)
C66 0.054(6) 0.061(5) 0.083(6) 0.016(4) -0.007(5) -0.002(4)
C67 0.060(6) 0.092(7) 0.064(5) 0.018(5) -0.002(4) -0.028(5)
C68 0.058(5) 0.050(4) 0.068(5) 0.000(4) -0.009(4) -0.018(4)
C69 0.047(5) 0.049(4) 0.089(6) -0.010(4) -0.011(4) -0.017(4)
C70 0.071(6) 0.064(5) 0.083(6) -0.003(4) -0.018(5) -0.039(5)
C71 0.055(5) 0.046(4) 0.069(5) 0.010(4) -0.018(4) -0.017(4)
C72 0.058(5) 0.077(5) 0.050(4) -0.009(4) -0.015(4) -0.020(4)
C73 0.060(6) 0.099(7) 0.060(5) -0.004(5) -0.001(4) -0.022(5)
C74 0.029(4) 0.064(5) 0.082(6) -0.003(4) -0.004(4) 0.000(4)
C75 0.054(5) 0.088(6) 0.071(5) -0.004(4) -0.032(4) -0.020(5)
O4 0.062(4) 0.098(5) 0.075(4) -0.022(4) -0.013(3) -0.007(3)
N2 0.073(5) 0.072(4) 0.069(4) -0.008(3) -0.031(4) -0.024(4)
C76 0.054(5) 0.090(6) 0.054(4) -0.006(4) -0.010(4) -0.023(5)
C77 0.057(5) 0.066(5) 0.066(5) -0.016(4) -0.019(4) -0.007(4)
C78 0.057(5) 0.057(4) 0.058(4) -0.013(3) -0.018(4) -0.015(4)
C79 0.065(5) 0.045(4) 0.064(5) -0.008(3) -0.038(4) -0.004(4)
C80 0.055(5) 0.061(5) 0.060(4) -0.014(4) -0.035(4) 0.003(4)
C81 0.080(6) 0.066(5) 0.064(5) -0.011(4) -0.032(5) -0.002(5)
C82 0.112(9) 0.092(7) 0.077(6) -0.020(5) -0.060(6) 0.002(6)
C83 0.117(9) 0.064(6) 0.082(6) 0.003(5) -0.066(6) -0.004(6)
C84 0.070(6) 0.057(5) 0.087(6) -0.016(4) -0.037(5) 0.001(4)
C85 0.066(6) 0.064(5) 0.069(5) -0.014(4) -0.012(5) -0.023(5)
C86 0.069(6) 0.048(4) 0.067(5) -0.002(4) -0.030(5) -0.003(4)
C87 0.054(6) 0.067(5) 0.081(6) -0.015(5) -0.026(5) 0.002(4)
C88 0.073(5) 0.058(5) 0.066(5) -0.003(4) -0.032(4) -0.017(4)
C89 0.051(5) 0.053(5) 0.094(6) 0.010(4) -0.019(5) -0.017(4)
C90 0.051(5) 0.060(5) 0.088(6) 0.010(4) -0.027(5) -0.016(4)
C91 0.053(5) 0.056(5) 0.094(6) -0.016(4) -0.027(4) -0.013(4)
C92 0.034(5) 0.042(4) 0.101(7) 0.006(4) -0.014(4) 0.007(4)
C93 0.049(6) 0.101(7) 0.099(7) 0.012(6) -0.011(5) -0.028(5)
C94 0.055(6) 0.071(6) 0.103(7) -0.009(5) -0.022(5) -0.031(5)
C95 0.077(7) 0.089(7) 0.130(9) -0.042(7) -0.051(7) -0.013(6)
C96 0.068(7) 0.078(6) 0.112(7) -0.034(6) -0.053(6) 0.001(5)
C97 0.035(4) 0.071(4) 0.133(6) -0.010(4) -0.019(4) -0.023(4)
C98 0.061(6) 0.101(7) 0.066(5) -0.004(5) -0.005(5) -0.022(6)
C99 0.056(6) 0.134(9) 0.056(5) -0.010(5) -0.017(4) -0.015(6)
C100 0.046(4) 0.075(5) 0.096(5) -0.011(4) -0.020(4) -0.021(4)
C101 0.047(4) 0.087(4) 0.125(5) -0.023(4) -0.027(4) -0.018(3)
C102 0.050(4) 0.088(4) 0.141(5) -0.026(4) -0.027(4) -0.020(3)
C103 0.044(5) 0.094(6) 0.054(4) -0.019(4) -0.003(4) -0.016(4)
C104 0.065(6) 0.111(8) 0.046(4) -0.009(4) -0.010(4) -0.039(5)
C105 0.084(7) 0.083(6) 0.057(5) -0.023(4) 0.001(5) -0.034(5)
C106 0.061(6) 0.082(6) 0.071(5) -0.018(5) -0.014(4) -0.020(5)
C107 0.086(7) 0.064(6) 0.103(7) -0.031(5) -0.034(6) -0.010(5)
C108 0.096(8) 0.110(8) 0.086(7) -0.004(6) -0.031(6) -0.054(7)
C109 0.059(5) 0.073(6) 0.069(5) -0.026(4) -0.013(4) -0.008(5)
C110 0.060(5) 0.069(5) 0.059(5) -0.007(4) -0.029(4) -0.012(4)
C111 0.038(5) 0.088(6) 0.101(7) -0.032(5) -0.019(5) -0.018(4)
C112 0.061(5) 0.058(5) 0.078(5) -0.013(4) -0.019(4) -0.020(4)
C113 0.048(5) 0.043(4) 0.083(5) -0.009(4) -0.037(4) 0.007(4)
C114 0.053(5) 0.060(5) 0.090(6) -0.018(4) -0.031(5) -0.007(4)
C115 0.065(6) 0.119(8) 0.083(6) -0.021(6) -0.020(5) -0.046(6)
C116 0.052(5) 0.061(5) 0.066(5) -0.016(4) -0.025(4) -0.010(4)
C117 0.072(6) 0.076(6) 0.052(4) 0.002(4) -0.028(4) -0.013(5)
C118 0.057(6) 0.052(5) 0.105(7) -0.001(4) -0.015(5) -0.016(5)
C119 0.059(6) 0.060(5) 0.111(7) 0.006(5) -0.015(5) -0.032(5)
C120 0.056(5) 0.082(6) 0.046(4) 0.004(4) -0.017(4) -0.022(5)
C121 0.039(4) 0.053(4) 0.065(5) 0.006(4) -0.014(4) -0.008(4)
C122 0.036(4) 0.057(4) 0.056(4) -0.005(3) -0.017(3) -0.003(4)
C123 0.054(5) 0.062(5) 0.048(4) -0.007(3) -0.007(4) -0.017(4)
C124 0.051(5) 0.062(5) 0.061(4) -0.006(4) -0.030(4) -0.005(4)
C125 0.048(5) 0.062(5) 0.051(4) -0.004(3) -0.014(3) -0.021(4)
C126 0.047(5) 0.077(5) 0.049(4) -0.001(4) -0.019(3) -0.024(4)
C127 0.058(5) 0.056(5) 0.075(5) -0.006(4) -0.042(4) -0.008(4)
C128 0.046(4) 0.064(5) 0.046(4) -0.007(3) -0.020(3) -0.006(4)
C129 0.036(4) 0.073(5) 0.076(5) -0.004(4) -0.020(4) -0.026(4)
C130 0.074(6) 0.065(5) 0.077(5) 0.019(4) -0.040(5) -0.025(5)
C131 0.085(7) 0.064(5) 0.091(6) -0.013(4) -0.053(5) -0.010(5)
C132 0.090(7) 0.069(6) 0.078(6) -0.014(4) -0.045(5) -0.015(5)
C133 0.058(6) 0.128(9) 0.107(7) -0.047(6) -0.048(6) 0.010(6)
C134 0.085(8) 0.127(9) 0.112(8) -0.054(7) -0.055(7) 0.017(7)
C135 0.070(6) 0.050(5) 0.081(6) -0.011(4) -0.038(5) -0.004(4)
C136 0.065(6) 0.058(5) 0.086(6) -0.003(4) -0.031(5) -0.020(4)
C137 0.064(6) 0.071(6) 0.089(6) -0.003(5) -0.033(5) -0.023(5)
C138 0.052(5) 0.092(7) 0.100(7) -0.031(6) -0.025(5) -0.012(5)
C139 0.081(6) 0.079(6) 0.052(4) -0.007(4) -0.025(4) -0.003(5)
C140 0.080(6) 0.108(7) 0.055(5) -0.011(5) -0.035(5) -0.034(6)
C141 0.041(5) 0.094(7) 0.087(6) -0.009(5) -0.039(5) 0.001(5)
C142 0.058(5) 0.098(7) 0.070(5) -0.028(5) -0.023(4) -0.019(5)

loop_
_atom_type_symbol
_atom_type_description
_atom_type_scat_dispersion_real
_atom_type_scat_dispersion_imag
_atom_type_scat_source
C C 0.0137 0.0067 'International Tables Vol C Tables 4.2.6.8 and 6.1.1.4'
H H 0.0000 0.0000 'International Tables Vol C Tables 4.2.6.8 and 6.1.1.4'
N N 0.0241 0.0134 'International Tables Vol C Tables 4.2.6.8 and 6.1.1.4'
O O 0.0389 0.0241 'International Tables Vol C Tables 4.2.6.8 and 6.1.1.4'

loop_
_geom_angle_atom_site_label_1
_geom_angle_atom_site_label_2
_geom_angle_atom_site_label_3
_geom_angle
_geom_angle_site_symmetry_1
_geom_angle_site_symmetry_3
_geom_angle_publ_flag
C4 O1 C1 112.1(7) . . ?
O1 C1 H1A 110.4 . . ?
O1 C1 H1B 110.4 . . ?
O1 C1 C2 106.6(8) . . ?
H1A C1 H1B 108.6 . . ?
C2 C1 H1A 110.4 . . ?
C2 C1 H1B 110.4 . . ?
C1 C2 H2A 111.3 . . ?
C1 C2 H2B 111.3 . . ?
C1 C2 C3 102.4(9) . . ?
H2A C2 H2B 109.2 . . ?
C3 C2 H2A 111.3 . . ?
C3 C2 H2B 111.3 . . ?
C2 C3 H3A 110.2 . . ?
C2 C3 H3B 110.3 . . ?
H3A C3 H3B 108.5 . . ?
C4 C3 C2 107.3(9) . . ?
C4 C3 H3A 110.2 . . ?
C4 C3 H3B 110.3 . . ?
O1 C4 C3 108.1(9) . . ?
O1 C4 H4A 110.1 . . ?
O1 C4 H4B 110.1 . . ?
C3 C4 H4A 110.1 . . ?
C3 C4 H4B 110.1 . . ?
H4A C4 H4B 108.4 . . ?
C5 O2 C8 109.2(10) . . ?
O2 C5 H5A 109.2 . . ?
O2 C5 H5B 109.2 . . ?
O2 C5 C6 112.0(12) . . ?
H5A C5 H5B 107.9 . . ?
C6 C5 H5A 109.2 . . ?
C6 C5 H5B 109.2 . . ?
C5 C6 H6A 111.7 . . ?
C5 C6 H6B 111.7 . . ?
H6A C6 H6B 109.5 . . ?
C7 C6 C5 100.2(14) . . ?
C7 C6 H6A 111.7 . . ?
C7 C6 H6B 111.7 . . ?
C6 C7 H7A 111.0 . . ?
C6 C7 H7B 111.0 . . ?
C6 C7 C8 103.9(13) . . ?
H7A C7 H7B 109.0 . . ?
C8 C7 H7A 111.0 . . ?
C8 C7 H7B 111.0 . . ?
O2 C8 C7 105.1(11) . . ?
O2 C8 H8A 110.7 . . ?
O2 C8 H8B 110.7 . . ?
C7 C8 H8A 110.7 . . ?
C7 C8 H8B 110.7 . . ?
H8A C8 H8B 108.8 . . ?
C9 O3 H3 109.5 . . ?
C11 N1 C18 121.2(5) . . ?
C12 N1 C11 116.2(5) . . ?
C12 N1 C18 121.3(6) . . ?
O3 C9 C10 111.9(6) . . ?
O3 C9 C13 112.9(6) . . ?
O3 C9 C61 104.5(5) . . ?
C10 C9 C61 108.2(6) . . ?
C13 C9 C10 109.7(6) . . ?
C13 C9 C61 109.5(6) . . ?
C11 C10 C9 117.7(6) . . ?
C75 C10 C9 121.9(6) . . ?
C75 C10 C11 120.3(7) . . ?
C10 C11 N1 121.2(6) . . ?
C10 C11 C72 118.0(6) . . ?
C72 C11 N1 120.9(6) . . ?
N1 C12 C13 119.2(6) . . ?
C17 C12 N1 119.5(6) . . ?
C17 C12 C13 121.2(6) . . ?
C12 C13 C9 119.6(6) . . ?
C14 C13 C9 122.7(7) . . ?
C14 C13 C12 117.7(7) . . ?
C13 C14 H14 119.9 . . ?
C15 C14 C13 120.2(8) . . ?
C15 C14 H14 119.9 . . ?
C14 C15 H15 119.3 . . ?
C16 C15 C14 121.3(8) . . ?
C16 C15 H15 119.3 . . ?
C15 C16 H16 119.9 . . ?
C15 C16 C17 120.2(8) . . ?
C17 C16 H16 119.9 . . ?
C12 C17 C16 119.3(7) . . ?
C12 C17 H17 120.4 . . ?
C16 C17 H17 120.4 . . ?
C19 C18 N1 122.4(7) . . ?
C23 C18 N1 118.8(6) . . ?
C23 C18 C19 118.8(6) . . ?
C18 C19 H19 120.0 . . ?
C18 C19 C20 120.1(7) . . ?
C20 C19 H19 120.0 . . ?
C19 C20 H20 119.6 . . ?
C19 C20 C21 120.8(6) . . ?
C21 C20 H20 119.6 . . ?
C20 C21 C24 122.4(6) . . ?
C22 C21 C20 117.4(6) . . ?
C22 C21 C24 120.2(7) . . ?
C21 C22 H22 119.3 . . ?
C21 C22 C23 121.5(8) . . ?
C23 C22 H22 119.3 . . ?
C18 C23 C22 121.3(7) . . ?
C18 C23 H23 119.3 . . ?
C22 C23 H23 119.3 . . ?
C25 C24 C21 119.6(7) . . ?
C25 C24 C29 118.8(7) . . ?
C29 C24 C21 121.1(7) . . ?
C24 C25 H25 118.4 . . ?
C24 C25 C26 123.1(7) . . ?
C26 C25 H25 118.4 . . ?
C25 C26 H26 120.5 . . ?
C27 C26 C25 119.1(7) . . ?
C27 C26 H26 120.5 . . ?
C26 C27 C30 116.1(7) . . ?
C28 C27 C26 118.2(7) . . ?
C28 C27 C30 124.6(7) . . ?
C27 C28 H28 118.4 . . ?
C27 C28 C29 123.2(7) . . ?
C29 C28 H28 118.4 . . ?
C24 C29 C28 117.4(7) . . ?
C24 C29 H29 121.3 . . ?
C28 C29 H29 121.3 . . ?
C31 C30 C27 123.5(7) . . ?
C31 C30 C35 115.5(7) . . ?
C35 C30 C27 120.2(7) . . ?
C30 C31 H31 119.1 . . ?
C32 C31 C30 121.8(7) . . ?
C32 C31 H31 119.1 . . ?
C31 C32 H32 120.3 . . ?
C31 C32 C33 119.5(7) . . ?
C33 C32 H32 120.3 . . ?
C32 C33 C36 119.9(7) . . ?
C34 C33 C32 118.6(7) . . ?
C34 C33 C36 120.3(7) . . ?
C33 C34 H34 119.7 . . ?
C35 C34 C33 120.6(8) . . ?
C35 C34 H34 119.7 . . ?
C30 C35 H35 118.6 . . ?
C34 C35 C30 122.8(7) . . ?
C34 C35 H35 118.6 . . ?
C37 C36 C33 120.6(7) . . ?
C41 C36 C33 119.7(7) . . ?
C41 C36 C37 118.6(8) . . ?
C36 C37 H37 120.7 . . ?
C38 C37 C36 118.7(8) . . ?
C38 C37 H37 120.7 . . ?
C37 C38 H38 118.4 . . ?
C37 C38 C39 123.2(8) . . ?
C39 C38 H38 118.4 . . ?
C38 C39 C40 114.0(7) . . ?
C38 C39 C42 123.6(7) . . ?
C40 C39 C42 119.8(7) . . ?
C39 C40 H40 118.7 . . ?
C41 C40 C39 122.6(8) . . ?
C41 C40 H40 118.7 . . ?
C36 C41 H41 119.3 . . ?
C40 C41 C36 121.3(8) . . ?
C40 C41 H41 119.3 . . ?
C43 C42 C39 121.5(7) . . ?
C71 C42 C39 120.0(7) . . ?
C71 C42 C43 116.6(7) . . ?
C42 C43 H43 119.5 . . ?
C44 C43 C42 120.9(7) . . ?
C44 C43 H43 119.5 . . ?
C43 C44 H44 119.5 . . ?
C45 C44 C43 121.1(7) . . ?
C45 C44 H44 119.5 . . ?
C44 C45 C46 122.8(7) . . ?
C44 C45 C70 116.1(7) . . ?
C70 C45 C46 119.1(7) . . ?
C47 C46 C45 124.1(7) . . ?
C69 C46 C45 119.2(7) . . ?
C69 C46 C47 114.8(7) . . ?
C46 C47 H47 119.7 . . ?
C48 C47 C46 120.5(7) . . ?
C48 C47 H47 119.7 . . ?
C47 C48 H48 118.9 . . ?
C49 C48 C47 122.2(7) . . ?
C49 C48 H48 118.9 . . ?
C48 C49 C50 122.6(6) . . ?
C48 C49 C68 115.8(6) . . ?
C68 C49 C50 119.5(6) . . ?
C51 C50 C49 119.0(6) . . ?
C67 C50 C49 122.6(7) . . ?
C67 C50 C51 117.1(7) . . ?
C50 C51 H51 118.0 . . ?
C52 C51 C50 123.9(7) . . ?
C52 C51 H51 118.0 . . ?
C51 C52 H52 120.9 . . ?
C51 C52 C53 118.2(8) . . ?
C53 C52 H52 120.9 . . ?
C52 C53 C54 119.7(7) . . ?
C66 C53 C52 117.3(7) . . ?
C66 C53 C54 122.7(7) . . ?
C55 C54 C53 121.6(7) . . ?
C55 C54 C65 116.4(7) . . ?
C65 C54 C53 120.8(7) . . ?
C54 C55 H55 120.0 . . ?
C54 C55 C56 120.0(7) . . ?
C56 C55 H55 120.0 . . ?
C55 C56 H56 118.5 . . ?
C57 C56 C55 123.0(8) . . ?
C57 C56 H56 118.5 . . ?
C56 C57 C58 122.0(7) . . ?
C64 C57 C56 117.1(8) . . ?
C64 C57 C58 120.9(8) . . ?
C59 C58 C57 120.9(7) . . ?
C63 C58 C57 122.2(7) . . ?
C63 C58 C59 116.8(7) . . ?
C58 C59 H59 119.4 . . ?
C60 C59 C58 121.2(7) . . ?
C60 C59 H59 119.4 . . ?
C59 C60 H60 118.8 . . ?
C59 C60 C61 122.5(7) . . ?
C61 C60 H60 118.8 . . ?
C60 C61 C9 124.2(7) . . ?
C60 C61 C62 116.9(7) . . ?
C62 C61 C9 118.9(6) . . ?
C61 C62 H62 120.2 . . ?
C61 C62 C63 119.7(7) . . ?
C63 C62 H62 120.2 . . ?
C58 C63 C62 122.8(8) . . ?
C58 C63 H63 118.6 . . ?
C62 C63 H63 118.6 . . ?
C57 C64 H64 118.5 . . ?
C57 C64 C65 122.9(8) . . ?
C65 C64 H64 118.5 . . ?
C54 C65 H65 119.8 . . ?
C64 C65 C54 120.4(8) . . ?
C64 C65 H65 119.8 . . ?
C53 C66 H66 118.8 . . ?
C53 C66 C67 122.5(8) . . ?
C67 C66 H66 118.8 . . ?
C50 C67 C66 119.8(8) . . ?
C50 C67 H67 120.1 . . ?
C66 C67 H67 120.1 . . ?
C49 C68 H68 119.2 . . ?
C69 C68 C49 121.6(7) . . ?
C69 C68 H68 119.2 . . ?
C46 C69 H69 118.7 . . ?
C68 C69 C46 122.7(7) . . ?
C68 C69 H69 118.7 . . ?
C45 C70 H70 118.5 . . ?
C71 C70 C45 123.0(7) . . ?
C71 C70 H70 118.5 . . ?
C42 C71 H71 120.1 . . ?
C70 C71 C42 119.8(8) . . ?
C70 C71 H71 120.1 . . ?
C11 C72 H72 120.1 . . ?
C73 C72 C11 119.7(7) . . ?
C73 C72 H72 120.1 . . ?
C72 C73 H73 118.1 . . ?
C74 C73 C72 123.9(8) . . ?
C74 C73 H73 118.1 . . ?
C73 C74 H74 121.4 . . ?
C73 C74 C75 117.2(8) . . ?
C75 C74 H74 121.4 . . ?
C10 C75 C74 120.2(7) . . ?
C10 C75 H75 119.9 . . ?
C74 C75 H75 119.9 . . ?
C76 O4 H4 109.5 . . ?
C78 N2 C85 119.2(6) . . ?
C79 N2 C78 117.4(7) . . ?
C79 N2 C85 122.3(6) . . ?
O4 C76 C77 107.1(6) . . ?
O4 C76 C80 107.5(7) . . ?
O4 C76 C128 108.1(6) . . ?
C77 C76 C80 112.1(7) . . ?
C77 C76 C128 110.6(7) . . ?
C80 C76 C128 111.3(6) . . ?
C78 C77 C76 118.3(7) . . ?
C142 C77 C76 124.8(8) . . ?
C142 C77 C78 116.8(7) . . ?
C77 C78 N2 117.8(6) . . ?
C139 C78 N2 122.3(8) . . ?
C139 C78 C77 119.9(7) . . ?
N2 C79 C80 120.3(6) . . ?
N2 C79 C84 121.0(8) . . ?
C84 C79 C80 118.7(7) . . ?
C79 C80 C76 114.5(6) . . ?
C81 C80 C76 126.5(8) . . ?
C81 C80 C79 118.7(7) . . ?
C80 C81 H81 119.6 . . ?
C82 C81 C80 120.9(9) . . ?
C82 C81 H81 119.6 . . ?
C81 C82 H82 119.5 . . ?
C81 C82 C83 121.1(9) . . ?
C83 C82 H82 119.5 . . ?
C82 C83 H83 119.6 . . ?
C84 C83 C82 120.7(10) . . ?
C84 C83 H83 119.6 . . ?
C79 C84 H84 120.2 . . ?
C83 C84 C79 119.6(10) . . ?
C83 C84 H84 120.2 . . ?
C86 C85 N2 120.7(8) . . ?
C86 C85 C90 117.9(8) . . ?
C90 C85 N2 121.4(8) . . ?
C85 C86 H86 118.0 . . ?
C87 C86 C85 124.1(8) . . ?
C87 C86 H86 118.0 . . ?
C86 C87 H87 120.0 . . ?
C86 C87 C88 120.1(8) . . ?
C88 C87 H87 120.0 . . ?
C87 C88 C89 115.8(8) . . ?
C87 C88 C91 120.3(8) . . ?
C91 C88 C89 123.9(8) . . ?
C88 C89 H89 119.0 . . ?
C90 C89 C88 122.0(8) . . ?
C90 C89 H89 119.0 . . ?
C85 C90 H90 119.9 . . ?
C89 C90 C85 120.1(8) . . ?
C89 C90 H90 119.9 . . ?
C88 C91 C92 126.2(7) . . ?
C88 C91 C96 121.2(9) . . ?
C96 C91 C92 111.5(8) . . ?
C91 C92 H92 118.2 . . ?
C93 C92 C91 123.5(8) . . ?
C93 C92 H92 118.2 . . ?
C92 C93 H93 118.8 . . ?
C92 C93 C94 122.3(10) . . ?
C94 C93 H93 118.8 . . ?
C93 C94 C97 124.4(9) . . ?
C95 C94 C93 113.5(9) . . ?
C95 C94 C97 121.3(9) . . ?
C94 C95 H95 118.0 . . ?
C96 C95 C94 124.0(10) . . ?
C96 C95 H95 118.0 . . ?
C91 C96 H96 117.6 . . ?
C95 C96 C91 124.9(10) . . ?
C95 C96 H96 117.6 . . ?
C98 C97 C94 121.8(8) . . ?
C102 C97 C94 119.4(10) . . ?
C102 C97 C98 118.5(9) . . ?
C97 C98 H98 120.8 . . ?
C97 C98 C99 118.3(9) . . ?
C99 C98 H98 120.8 . . ?
C98 C99 H99 118.1 . . ?
C98 C99 C100 123.9(9) . . ?
C100 C99 H99 118.1 . . ?
C99 C100 C103 121.5(8) . . ?
C101 C100 C99 114.5(9) . . ?
C101 C100 C103 121.4(8) . . ?
C100 C101 H101 118.8 . . ?
C100 C101 C102 122.4(9) . . ?
C102 C101 H101 118.8 . . ?
C97 C102 C101 121.1(10) . . ?
C97 C102 H102 119.4 . . ?
C101 C102 H102 119.4 . . ?
C104 C103 C100 122.3(7) . . ?
C108 C103 C100 119.5(8) . . ?
C108 C103 C104 117.7(9) . . ?
C103 C104 H104 120.7 . . ?
C105 C104 C103 118.6(8) . . ?
C105 C104 H104 120.7 . . ?
C104 C105 H105 118.6 . . ?
C106 C105 C104 122.7(8) . . ?
C106 C105 H105 118.6 . . ?
C105 C106 C107 119.8(9) . . ?
C105 C106 C109 121.4(8) . . ?
C107 C106 C109 116.5(8) . . ?
C106 C107 H107 121.4 . . ?
C108 C107 C106 117.2(9) . . ?
C108 C107 H107 121.4 . . ?
C103 C108 C107 122.0(9) . . ?
C103 C108 H108 119.0 . . ?
C107 C108 H108 119.0 . . ?
C110 C109 C106 119.3(8) . . ?
C110 C109 C138 116.7(8) . . ?
C138 C109 C106 121.3(8) . . ?
C109 C110 H110 118.8 . . ?
C109 C110 C111 122.3(7) . . ?
C111 C110 H110 118.8 . . ?
C110 C111 H111 119.9 . . ?
C112 C111 C110 120.2(7) . . ?
C112 C111 H111 119.9 . . ?
C111 C112 C113 116.9(7) . . ?
C137 C112 C111 118.5(8) . . ?
C137 C112 C113 122.1(8) . . ?
C114 C113 C112 124.6(7) . . ?
C114 C113 C136 116.3(8) . . ?
C136 C113 C112 116.5(7) . . ?
C113 C114 H114 119.1 . . ?
C113 C114 C115 121.8(8) . . ?
C115 C114 H114 119.1 . . ?
C114 C115 H115 119.2 . . ?
C114 C115 C116 121.5(8) . . ?
C116 C115 H115 119.2 . . ?
C115 C116 C117 123.0(7) . . ?
C135 C116 C115 116.0(8) . . ?
C135 C116 C117 119.5(7) . . ?
C118 C117 C116 122.1(8) . . ?
C134 C117 C116 121.6(9) . . ?
C134 C117 C118 114.8(9) . . ?
C117 C118 H118 117.9 . . ?
C119 C118 C117 124.2(9) . . ?
C119 C118 H118 117.9 . . ?
C118 C119 H119 119.8 . . ?
C118 C119 C120 120.5(8) . . ?
C120 C119 H119 119.8 . . ?
C119 C120 C121 121.9(7) . . ?
C119 C120 C133 116.6(9) . . ?
C133 C120 C121 121.1(8) . . ?
C122 C121 C120 122.1(6) . . ?
C132 C121 C120 120.3(7) . . ?
C132 C121 C122 117.4(7) . . ?
C121 C122 H122 119.3 . . ?
C121 C122 C123 121.4(6) . . ?
C123 C122 H122 119.3 . . ?
C122 C123 H123 120.3 . . ?
C124 C123 C122 119.3(7) . . ?
C124 C123 H123 120.3 . . ?
C123 C124 C125 120.6(7) . . ?
C123 C124 C131 120.1(7) . . ?
C131 C124 C125 119.1(6) . . ?
C126 C125 C124 121.4(6) . . ?
C130 C125 C124 119.9(7) . . ?
C130 C125 C126 118.5(8) . . ?
C125 C126 H126 119.1 . . ?
C127 C126 C125 121.9(7) . . ?
C127 C126 H126 119.1 . . ?
C126 C127 H127 119.4 . . ?
C126 C127 C128 121.1(7) . . ?
C128 C127 H127 119.4 . . ?
C127 C128 C76 123.6(7) . . ?
C129 C128 C76 118.6(6) . . ?
C129 C128 C127 117.8(7) . . ?
C128 C129 H129 120.5 . . ?
C128 C129 C130 119.0(7) . . ?
C130 C129 H129 120.5 . . ?
C125 C130 C129 121.5(8) . . ?
C125 C130 H130 119.2 . . ?
C129 C130 H130 119.2 . . ?
C124 C131 H131 119.9 . . ?
C124 C131 C132 120.3(7) . . ?
C132 C131 H131 119.9 . . ?
C121 C132 C131 121.4(8) . . ?
C121 C132 H132 119.3 . . ?
C131 C132 H132 119.3 . . ?
C120 C133 H133 119.8 . . ?
C120 C133 C134 120.4(9) . . ?
C134 C133 H133 119.8 . . ?
C117 C134 C133 122.4(9) . . ?
C117 C134 H134 118.8 . . ?
C133 C134 H134 118.8 . . ?
C116 C135 H135 119.2 . . ?
C116 C135 C136 121.7(7) . . ?
C136 C135 H135 119.2 . . ?
C113 C136 H136 119.6 . . ?
C135 C136 C113 120.9(8) . . ?
C135 C136 H136 119.6 . . ?
C112 C137 H137 119.4 . . ?
C112 C137 C138 121.1(8) . . ?
C138 C137 H137 119.4 . . ?
C109 C138 H138 120.5 . . ?
C137 C138 C109 118.9(8) . . ?
C137 C138 H138 120.5 . . ?
C78 C139 H139 119.1 . . ?
C78 C139 C140 121.7(9) . . ?
C140 C139 H139 119.1 . . ?
C139 C140 H140 120.1 . . ?
C139 C140 C141 119.7(7) . . ?
C141 C140 H140 120.1 . . ?
C140 C141 H141 120.3 . . ?
C142 C141 C140 119.4(8) . . ?
C142 C141 H141 120.3 . . ?
C77 C142 H142 119.0 . . ?
C141 C142 C77 122.0(9) . . ?
C141 C142 H142 119.0 . . ?

loop_
_geom_bond_atom_site_label_1
_geom_bond_atom_site_label_2
_geom_bond_distance
_geom_bond_site_symmetry_2
_geom_bond_publ_flag
O1 C1 1.425(10) . ?
O1 C4 1.397(10) . ?
C1 H1A 0.9900 . ?
C1 H1B 0.9900 . ?
C1 C2 1.518(13) . ?
C2 H2A 0.9900 . ?
C2 H2B 0.9900 . ?
C2 C3 1.541(17) . ?
C3 H3A 0.9900 . ?
C3 H3B 0.9900 . ?
C3 C4 1.432(14) . ?
C4 H4A 0.9900 . ?
C4 H4B 0.9900 . ?
O2 C5 1.330(15) . ?
O2 C8 1.422(13) . ?
C5 H5A 0.9900 . ?
C5 H5B 0.9900 . ?
C5 C6 1.512(18) . ?
C6 H6A 0.9900 . ?
C6 H6B 0.9900 . ?
C6 C7 1.50(2) . ?
C7 H7A 0.9900 . ?
C7 H7B 0.9900 . ?
C7 C8 1.503(18) . ?
C8 H8A 0.9900 . ?
C8 H8B 0.9900 . ?
O3 H3 0.8400 . ?
O3 C9 1.433(7) . ?
N1 C11 1.411(8) . ?
N1 C12 1.410(8) . ?
N1 C18 1.422(8) . ?
C9 C10 1.534(10) . ?
C9 C13 1.487(10) . ?
C9 C61 1.550(10) . ?
C10 C11 1.397(9) . ?
C10 C75 1.381(10) . ?
C11 C72 1.401(10) . ?
C12 C13 1.422(9) . ?
C12 C17 1.362(9) . ?
C13 C14 1.394(10) . ?
C14 H14 0.9500 . ?
C14 C15 1.386(11) . ?
C15 H15 0.9500 . ?
C15 C16 1.348(11) . ?
C16 H16 0.9500 . ?
C16 C17 1.410(10) . ?
C17 H17 0.9500 . ?
C18 C19 1.383(9) . ?
C18 C23 1.378(10) . ?
C19 H19 0.9500 . ?
C19 C20 1.391(9) . ?
C20 H20 0.9500 . ?
C20 C21 1.421(10) . ?
C21 C22 1.367(10) . ?
C21 C24 1.485(9) . ?
C22 H22 0.9500 . ?
C22 C23 1.382(9) . ?
C23 H23 0.9500 . ?
C24 C25 1.344(10) . ?
C24 C29 1.408(10) . ?
C25 H25 0.9500 . ?
C25 C26 1.404(10) . ?
C26 H26 0.9500 . ?
C26 C27 1.399(10) . ?
C27 C28 1.344(10) . ?
C27 C30 1.479(9) . ?
C28 H28 0.9500 . ?
C28 C29 1.435(10) . ?
C29 H29 0.9500 . ?
C30 C31 1.392(10) . ?
C30 C35 1.435(10) . ?
C31 H31 0.9500 . ?
C31 C32 1.388(10) . ?
C32 H32 0.9500 . ?
C32 C33 1.413(10) . ?
C33 C34 1.388(10) . ?
C33 C36 1.538(11) . ?
C34 H34 0.9500 . ?
C34 C35 1.332(10) . ?
C35 H35 0.9500 . ?
C36 C37 1.413(10) . ?
C36 C41 1.391(11) . ?
C37 H37 0.9500 . ?
C37 C38 1.366(11) . ?
C38 H38 0.9500 . ?
C38 C39 1.432(11) . ?
C39 C40 1.435(10) . ?
C39 C42 1.449(10) . ?
C40 H40 0.9500 . ?
C40 C41 1.333(11) . ?
C41 H41 0.9500 . ?
C42 C43 1.405(10) . ?
C42 C71 1.403(10) . ?
C43 H43 0.9500 . ?
C43 C44 1.390(10) . ?
C44 H44 0.9500 . ?
C44 C45 1.381(9) . ?
C45 C46 1.482(10) . ?
C45 C70 1.385(11) . ?
C46 C47 1.420(10) . ?
C46 C69 1.399(10) . ?
C47 H47 0.9500 . ?
C47 C48 1.380(10) . ?
C48 H48 0.9500 . ?
C48 C49 1.375(10) . ?
C49 C50 1.479(9) . ?
C49 C68 1.418(10) . ?
C50 C51 1.393(10) . ?
C50 C67 1.382(10) . ?
C51 H51 0.9500 . ?
C51 C52 1.392(10) . ?
C52 H52 0.9500 . ?
C52 C53 1.422(10) . ?
C53 C54 1.453(10) . ?
C53 C66 1.390(11) . ?
C54 C55 1.405(10) . ?
C54 C65 1.411(11) . ?
C55 H55 0.9500 . ?
C55 C56 1.413(11) . ?
C56 H56 0.9500 . ?
C56 C57 1.367(10) . ?
C57 C58 1.468(10) . ?
C57 C64 1.349(10) . ?
C58 C59 1.402(10) . ?
C58 C63 1.352(10) . ?
C59 H59 0.9500 . ?
C59 C60 1.370(10) . ?
C60 H60 0.9500 . ?
C60 C61 1.379(10) . ?
C61 C62 1.399(10) . ?
C62 H62 0.9500 . ?
C62 C63 1.410(11) . ?
C63 H63 0.9500 . ?
C64 H64 0.9500 . ?
C64 C65 1.410(11) . ?
C65 H65 0.9500 . ?
C66 H66 0.9500 . ?
C66 C67 1.410(11) . ?
C67 H67 0.9500 . ?
C68 H68 0.9500 . ?
C68 C69 1.338(10) . ?
C69 H69 0.9500 . ?
C70 H70 0.9500 . ?
C70 C71 1.372(11) . ?
C71 H71 0.9500 . ?
C72 H72 0.9500 . ?
C72 C73 1.358(11) . ?
C73 H73 0.9500 . ?
C73 C74 1.341(11) . ?
C74 H74 0.9500 . ?
C74 C75 1.426(11) . ?
C75 H75 0.9500 . ?
O4 H4 0.8400 . ?
O4 C76 1.450(9) . ?
N2 C78 1.435(9) . ?
N2 C79 1.394(9) . ?
N2 C85 1.436(10) . ?
C76 C77 1.465(10) . ?
C76 C80 1.484(11) . ?
C76 C128 1.567(11) . ?
C77 C78 1.426(11) . ?
C77 C142 1.403(11) . ?
C78 C139 1.352(10) . ?
C79 C80 1.458(11) . ?
C79 C84 1.415(10) . ?
C80 C81 1.384(10) . ?
C81 H81 0.9500 . ?
C81 C82 1.367(13) . ?
C82 H82 0.9500 . ?
C82 C83 1.397(14) . ?
C83 H83 0.9500 . ?
C83 C84 1.375(12) . ?
C84 H84 0.9500 . ?
C85 C86 1.363(11) . ?
C85 C90 1.380(11) . ?
C86 H86 0.9500 . ?
C86 C87 1.346(11) . ?
C87 H87 0.9500 . ?
C87 C88 1.395(11) . ?
C88 C89 1.440(11) . ?
C88 C91 1.410(12) . ?
C89 H89 0.9500 . ?
C89 C90 1.356(11) . ?
C90 H90 0.9500 . ?
C91 C92 1.429(12) . ?
C91 C96 1.419(11) . ?
C92 H92 0.9500 . ?
C92 C93 1.357(12) . ?
C93 H93 0.9500 . ?
C93 C94 1.422(12) . ?
C94 C95 1.392(13) . ?
C94 C97 1.473(13) . ?
C95 H95 0.9500 . ?
C95 C96 1.315(13) . ?
C96 H96 0.9500 . ?
C97 C98 1.390(13) . ?
C97 C102 1.364(11) . ?
C98 H98 0.9500 . ?
C98 C99 1.395(12) . ?
C99 H99 0.9500 . ?
C99 C100 1.407(11) . ?
C100 C101 1.379(12) . ?
C100 C103 1.512(12) . ?
C101 H101 0.9500 . ?
C101 C102 1.393(12) . ?
C102 H102 0.9500 . ?
C103 C104 1.407(11) . ?
C103 C108 1.379(12) . ?
C104 H104 0.9500 . ?
C104 C105 1.397(12) . ?
C105 H105 0.9500 . ?
C105 C106 1.302(11) . ?
C106 C107 1.436(11) . ?
C106 C109 1.500(12) . ?
C107 H107 0.9500 . ?
C107 C108 1.389(13) . ?
C108 H108 0.9500 . ?
C109 C110 1.368(11) . ?
C109 C138 1.440(11) . ?
C110 H110 0.9500 . ?
C110 C111 1.379(11) . ?
C111 H111 0.9500 . ?
C111 C112 1.378(11) . ?
C112 C113 1.491(11) . ?
C112 C137 1.371(11) . ?
C113 C114 1.379(11) . ?
C113 C136 1.417(11) . ?
C114 H114 0.9500 . ?
C114 C115 1.393(12) . ?
C115 H115 0.9500 . ?
C115 C116 1.407(11) . ?
C116 C117 1.477(11) . ?
C116 C135 1.381(11) . ?
C117 C118 1.380(11) . ?
C117 C134 1.355(12) . ?
C118 H118 0.9500 . ?
C118 C119 1.375(12) . ?
C119 H119 0.9500 . ?
C119 C120 1.378(11) . ?
C120 C121 1.484(11) . ?
C120 C133 1.394(11) . ?
C121 C122 1.397(10) . ?
C121 C132 1.395(10) . ?
C122 H122 0.9500 . ?
C122 C123 1.433(10) . ?
C123 H123 0.9500 . ?
C123 C124 1.379(9) . ?
C124 C125 1.505(10) . ?
C124 C131 1.386(10) . ?
C125 C126 1.380(10) . ?
C125 C130 1.346(10) . ?
C126 H126 0.9500 . ?
C126 C127 1.344(10) . ?
C127 H127 0.9500 . ?
C127 C128 1.413(9) . ?
C128 C129 1.383(10) . ?
C129 H129 0.9500 . ?
C129 C130 1.428(11) . ?
C130 H130 0.9500 . ?
C131 H131 0.9500 . ?
C131 C132 1.409(11) . ?
C132 H132 0.9500 . ?
C133 H133 0.9500 . ?
C133 C134 1.416(13) . ?
C134 H134 0.9500 . ?
C135 H135 0.9500 . ?
C135 C136 1.401(12) . ?
C136 H136 0.9500 . ?
C137 H137 0.9500 . ?
C137 C138 1.398(12) . ?
C138 H138 0.9500 . ?
C139 H139 0.9500 . ?
C139 C140 1.380(11) . ?
C140 H140 0.9500 . ?
C140 C141 1.383(12) . ?
C141 H141 0.9500 . ?
C141 C142 1.367(11) . ?
C142 H142 0.9500 . ?

loop_
_geom_torsion_atom_site_label_1
_geom_torsion_atom_site_label_2
_geom_torsion_atom_site_label_3
_geom_torsion_atom_site_label_4
_geom_torsion
_geom_torsion_site_symmetry_1
_geom_torsion_site_symmetry_2
_geom_torsion_site_symmetry_3
_geom_torsion_site_symmetry_4
_geom_torsion_publ_flag
O1 C1 C2 C3 14.4(13) . . . . ?
C1 O1 C4 C3 -6.6(12) . . . . ?
C1 C2 C3 C4 -18.5(15) . . . . ?
C2 C3 C4 O1 15.9(15) . . . . ?
C4 O1 C1 C2 -5.7(12) . . . . ?
O2 C5 C6 C7 -17(3) . . . . ?
C5 O2 C8 C7 20.5(19) . . . . ?
C5 C6 C7 C8 28(2) . . . . ?
C6 C7 C8 O2 -31(2) . . . . ?
C8 O2 C5 C6 -2(2) . . . . ?
O3 C9 C10 C11 -160.3(6) . . . . ?
O3 C9 C10 C75 17.9(10) . . . . ?
O3 C9 C13 C12 159.1(6) . . . . ?
O3 C9 C13 C14 -20.9(10) . . . . ?
O3 C9 C61 C60 113.3(7) . . . . ?
O3 C9 C61 C62 -63.7(8) . . . . ?
N1 C11 C72 C73 172.8(7) . . . . ?
N1 C12 C13 C9 -3.4(10) . . . . ?
N1 C12 C13 C14 176.7(7) . . . . ?
N1 C12 C17 C16 -178.4(7) . . . . ?
N1 C18 C19 C20 179.7(6) . . . . ?
N1 C18 C23 C22 179.4(6) . . . . ?
C9 C10 C11 N1 4.8(10) . . . . ?
C9 C10 C11 C72 -173.7(7) . . . . ?
C9 C10 C75 C74 176.1(7) . . . . ?
C9 C13 C14 C15 -175.1(8) . . . . ?
C9 C61 C62 C63 -178.4(7) . . . . ?
C10 C9 C13 C12 33.6(9) . . . . ?
C10 C9 C13 C14 -146.4(7) . . . . ?
C10 C9 C61 C60 -127.4(7) . . . . ?
C10 C9 C61 C62 55.7(8) . . . . ?
C10 C11 C72 C73 -8.7(11) . . . . ?
C11 N1 C12 C13 -29.1(9) . . . . ?
C11 N1 C12 C17 151.8(7) . . . . ?
C11 N1 C18 C19 -94.2(9) . . . . ?
C11 N1 C18 C23 84.3(9) . . . . ?
C11 C10 C75 C74 -5.7(12) . . . . ?
C11 C72 C73 C74 7.4(14) . . . . ?
C12 N1 C11 C10 28.3(9) . . . . ?
C12 N1 C11 C72 -153.2(7) . . . . ?
C12 N1 C18 C19 99.0(8) . . . . ?
C12 N1 C18 C23 -82.4(8) . . . . ?
C12 C13 C14 C15 4.8(12) . . . . ?
C13 C9 C10 C11 -34.3(8) . . . . ?
C13 C9 C10 C75 143.9(7) . . . . ?
C13 C9 C61 C60 -7.8(9) . . . . ?
C13 C9 C61 C62 175.2(6) . . . . ?
C13 C12 C17 C16 2.6(11) . . . . ?
C13 C14 C15 C16 -3.9(14) . . . . ?
C14 C15 C16 C17 2.1(14) . . . . ?
C15 C16 C17 C12 -1.5(12) . . . . ?
C17 C12 C13 C9 175.7(7) . . . . ?
C17 C12 C13 C14 -4.2(11) . . . . ?
C18 N1 C11 C10 -139.1(7) . . . . ?
C18 N1 C11 C72 39.4(10) . . . . ?
C18 N1 C12 C13 138.3(7) . . . . ?
C18 N1 C12 C17 -40.8(10) . . . . ?
C18 C19 C20 C21 1.5(11) . . . . ?
C19 C18 C23 C22 -2.0(11) . . . . ?
C19 C20 C21 C22 -3.1(11) . . . . ?
C19 C20 C21 C24 179.3(7) . . . . ?
C20 C21 C22 C23 2.3(11) . . . . ?
C20 C21 C24 C25 -137.2(8) . . . . ?
C20 C21 C24 C29 50.6(10) . . . . ?
C21 C22 C23 C18 0.2(12) . . . . ?
C21 C24 C25 C26 -168.6(7) . . . . ?
C21 C24 C29 C28 167.9(7) . . . . ?
C22 C21 C24 C25 45.3(10) . . . . ?
C22 C21 C24 C29 -126.9(8) . . . . ?
C23 C18 C19 C20 1.1(11) . . . . ?
C24 C21 C22 C23 179.9(7) . . . . ?
C24 C25 C26 C27 1.1(12) . . . . ?
C25 C24 C29 C28 -4.4(11) . . . . ?
C25 C26 C27 C28 -5.2(11) . . . . ?
C25 C26 C27 C30 163.5(7) . . . . ?
C26 C27 C28 C29 4.5(12) . . . . ?
C26 C27 C30 C31 43.4(10) . . . . ?
C26 C27 C30 C35 -126.0(7) . . . . ?
C27 C28 C29 C24 0.2(12) . . . . ?
C27 C30 C31 C32 -160.4(7) . . . . ?
C27 C30 C35 C34 160.6(7) . . . . ?
C28 C27 C30 C31 -148.7(8) . . . . ?
C28 C27 C30 C35 41.9(10) . . . . ?
C29 C24 C25 C26 3.8(12) . . . . ?
C30 C27 C28 C29 -163.1(7) . . . . ?
C30 C31 C32 C33 -1.1(11) . . . . ?
C31 C30 C35 C34 -9.6(10) . . . . ?
C31 C32 C33 C34 -7.8(10) . . . . ?
C31 C32 C33 C36 159.6(6) . . . . ?
C32 C33 C34 C35 7.8(10) . . . . ?
C32 C33 C36 C37 175.1(6) . . . . ?
C32 C33 C36 C41 -17.1(10) . . . . ?
C33 C34 C35 C30 1.1(10) . . . . ?
C33 C36 C37 C38 155.0(6) . . . . ?
C33 C36 C41 C40 -156.8(7) . . . . ?
C34 C33 C36 C37 -17.7(10) . . . . ?
C34 C33 C36 C41 150.0(7) . . . . ?
C35 C30 C31 C32 9.4(10) . . . . ?
C36 C33 C34 C35 -159.5(6) . . . . ?
C36 C37 C38 C39 3.9(10) . . . . ?
C37 C36 C41 C40 11.2(11) . . . . ?
C37 C38 C39 C40 6.3(10) . . . . ?
C37 C38 C39 C42 -154.9(7) . . . . ?
C38 C39 C40 C41 -8.3(10) . . . . ?
C38 C39 C42 C43 -172.4(7) . . . . ?
C38 C39 C42 C71 23.5(10) . . . . ?
C39 C40 C41 C36 -0.3(12) . . . . ?
C39 C42 C43 C44 -154.1(7) . . . . ?
C39 C42 C71 C70 154.5(7) . . . . ?
C40 C39 C42 C43 27.4(10) . . . . ?
C40 C39 C42 C71 -136.7(7) . . . . ?
C41 C36 C37 C38 -12.8(10) . . . . ?
C42 C39 C40 C41 153.7(8) . . . . ?
C42 C43 C44 C45 2.1(11) . . . . ?
C43 C42 C71 C70 -10.4(10) . . . . ?
C43 C44 C45 C46 149.2(7) . . . . ?
C43 C44 C45 C70 -14.5(11) . . . . ?
C44 C45 C46 C47 162.2(7) . . . . ?
C44 C45 C46 C69 -34.2(11) . . . . ?
C44 C45 C70 C71 14.8(12) . . . . ?
C45 C46 C47 C48 149.0(8) . . . . ?
C45 C46 C69 C68 -151.1(8) . . . . ?
C45 C70 C71 C42 -2.4(12) . . . . ?
C46 C45 C70 C71 -149.5(8) . . . . ?
C46 C47 C48 C49 4.4(13) . . . . ?
C47 C46 C69 C68 14.0(12) . . . . ?
C47 C48 C49 C50 -155.0(8) . . . . ?
C47 C48 C49 C68 8.3(12) . . . . ?
C48 C49 C50 C51 18.0(11) . . . . ?
C48 C49 C50 C67 -175.2(8) . . . . ?
C48 C49 C68 C69 -9.8(11) . . . . ?
C49 C50 C51 C52 158.2(7) . . . . ?
C49 C50 C67 C66 -158.4(8) . . . . ?
C49 C68 C69 C46 -1.6(13) . . . . ?
C50 C49 C68 C69 154.1(8) . . . . ?
C50 C51 C52 C53 0.6(11) . . . . ?
C51 C50 C67 C66 8.6(12) . . . . ?
C51 C52 C53 C54 -165.5(6) . . . . ?
C51 C52 C53 C66 8.6(10) . . . . ?
C52 C53 C54 C55 -176.7(7) . . . . ?
C52 C53 C54 C65 16.4(11) . . . . ?
C52 C53 C66 C67 -9.4(13) . . . . ?
C53 C54 C55 C56 -169.2(7) . . . . ?
C53 C54 C65 C64 171.8(9) . . . . ?
C53 C66 C67 C50 0.6(14) . . . . ?
C54 C53 C66 C67 164.6(8) . . . . ?
C54 C55 C56 C57 0.2(12) . . . . ?
C55 C54 C65 C64 4.2(13) . . . . ?
C55 C56 C57 C58 177.5(7) . . . . ?
C55 C56 C57 C64 -1.2(11) . . . . ?
C56 C57 C58 C59 -34.1(10) . . . . ?
C56 C57 C58 C63 148.9(7) . . . . ?
C56 C57 C64 C65 3.7(14) . . . . ?
C57 C58 C59 C60 -176.8(7) . . . . ?
C57 C58 C63 C62 179.9(7) . . . . ?
C57 C64 C65 C54 -5.4(16) . . . . ?
C58 C57 C64 C65 -175.0(9) . . . . ?
C58 C59 C60 C61 -1.0(11) . . . . ?
C59 C58 C63 C62 2.7(12) . . . . ?
C59 C60 C61 C9 -178.5(7) . . . . ?
C59 C60 C61 C62 -1.5(11) . . . . ?
C60 C61 C62 C63 4.4(11) . . . . ?
C61 C9 C10 C11 85.1(7) . . . . ?
C61 C9 C10 C75 -96.6(8) . . . . ?
C61 C9 C13 C12 -85.0(8) . . . . ?
C61 C9 C13 C14 95.0(8) . . . . ?
C61 C62 C63 C58 -5.2(13) . . . . ?
C63 C58 C59 C60 0.4(11) . . . . ?
C64 C57 C58 C59 144.5(8) . . . . ?
C64 C57 C58 C63 -32.5(11) . . . . ?
C65 C54 C55 C56 -1.7(11) . . . . ?
C66 C53 C54 C55 9.5(11) . . . . ?
C66 C53 C54 C65 -157.4(9) . . . . ?
C67 C50 C51 C52 -9.3(11) . . . . ?
C68 C49 C50 C51 -144.8(7) . . . . ?
C68 C49 C50 C67 22.0(11) . . . . ?
C69 C46 C47 C48 -15.2(12) . . . . ?
C70 C45 C46 C47 -34.6(11) . . . . ?
C70 C45 C46 C69 128.9(8) . . . . ?
C71 C42 C43 C44 10.5(10) . . . . ?
C72 C73 C74 C75 -4.8(14) . . . . ?
C73 C74 C75 C10 3.9(12) . . . . ?
C75 C10 C11 N1 -173.4(7) . . . . ?
C75 C10 C11 C72 8.0(11) . . . . ?
O4 C76 C77 C78 156.9(7) . . . . ?
O4 C76 C77 C142 -22.5(11) . . . . ?
O4 C76 C80 C79 -159.5(6) . . . . ?
O4 C76 C80 C81 26.9(10) . . . . ?
O4 C76 C128 C127 -116.8(8) . . . . ?
O4 C76 C128 C129 66.8(8) . . . . ?
N2 C78 C139 C140 -177.2(8) . . . . ?
N2 C79 C80 C76 11.2(10) . . . . ?
N2 C79 C80 C81 -174.6(7) . . . . ?
N2 C79 C84 C83 175.3(7) . . . . ?
N2 C85 C86 C87 177.7(7) . . . . ?
N2 C85 C90 C89 -179.0(7) . . . . ?
C76 C77 C78 N2 -4.4(11) . . . . ?
C76 C77 C78 C139 173.3(8) . . . . ?
C76 C77 C142 C141 -173.4(8) . . . . ?
C76 C80 C81 C82 169.6(8) . . . . ?
C76 C128 C129 C130 176.2(7) . . . . ?
C77 C76 C80 C79 -42.0(9) . . . . ?
C77 C76 C80 C81 144.4(8) . . . . ?
C77 C76 C128 C127 126.3(8) . . . . ?
C77 C76 C128 C129 -50.1(10) . . . . ?
C77 C78 C139 C140 5.2(13) . . . . ?
C78 N2 C79 C80 24.8(10) . . . . ?
C78 N2 C79 C84 -156.6(7) . . . . ?
C78 N2 C85 C86 -88.4(9) . . . . ?
C78 N2 C85 C90 93.4(9) . . . . ?
C78 C77 C142 C141 7.2(13) . . . . ?
C78 C139 C140 C141 -2.5(14) . . . . ?
C79 N2 C78 C77 -28.5(10) . . . . ?
C79 N2 C78 C139 153.8(8) . . . . ?
C79 N2 C85 C86 79.7(10) . . . . ?
C79 N2 C85 C90 -98.4(9) . . . . ?
C79 C80 C81 C82 -3.7(11) . . . . ?
C80 C76 C77 C78 39.2(10) . . . . ?
C80 C76 C77 C142 -140.2(8) . . . . ?
C80 C76 C128 C127 1.0(10) . . . . ?
C80 C76 C128 C129 -175.4(7) . . . . ?
C80 C79 C84 C83 -6.1(11) . . . . ?
C80 C81 C82 C83 -0.1(13) . . . . ?
C81 C82 C83 C84 0.9(14) . . . . ?
C82 C83 C84 C79 2.3(12) . . . . ?
C84 C79 C80 C76 -167.4(7) . . . . ?
C84 C79 C80 C81 6.8(10) . . . . ?
C85 N2 C78 C77 140.2(8) . . . . ?
C85 N2 C78 C139 -37.4(11) . . . . ?
C85 N2 C79 C80 -143.6(7) . . . . ?
C85 N2 C79 C84 35.0(11) . . . . ?
C85 C86 C87 C88 3.9(13) . . . . ?
C86 C85 C90 C89 2.8(12) . . . . ?
C86 C87 C88 C89 -2.4(11) . . . . ?
C86 C87 C88 C91 178.7(7) . . . . ?
C87 C88 C89 C90 1.3(12) . . . . ?
C87 C88 C91 C92 128.5(9) . . . . ?
C87 C88 C91 C96 -38.5(11) . . . . ?
C88 C89 C90 C85 -1.6(13) . . . . ?
C88 C91 C92 C93 -165.1(9) . . . . ?
C88 C91 C96 C95 168.1(9) . . . . ?
C89 C88 C91 C92 -50.4(12) . . . . ?
C89 C88 C91 C96 142.6(8) . . . . ?
C90 C85 C86 C87 -4.0(12) . . . . ?
C91 C88 C89 C90 -179.8(8) . . . . ?
C91 C92 C93 C94 -0.6(14) . . . . ?
C92 C91 C96 C95 -0.6(13) . . . . ?
C92 C93 C94 C95 -3.9(13) . . . . ?
C92 C93 C94 C97 165.8(8) . . . . ?
C93 C94 C95 C96 6.4(14) . . . . ?
C93 C94 C97 C98 -31.9(14) . . . . ?
C93 C94 C97 C102 155.2(9) . . . . ?
C94 C95 C96 C91 -4.3(16) . . . . ?
C94 C97 C98 C99 -163.1(9) . . . . ?
C94 C97 C102 C101 159.5(9) . . . . ?
C95 C94 C97 C98 137.1(10) . . . . ?
C95 C94 C97 C102 -35.8(13) . . . . ?
C96 C91 C92 C93 3.0(12) . . . . ?
C97 C94 C95 C96 -163.7(9) . . . . ?
C97 C98 C99 C100 -0.2(14) . . . . ?
C98 C97 C102 C101 -13.6(15) . . . . ?
C98 C99 C100 C101 -5.7(14) . . . . ?
C98 C99 C100 C103 156.2(9) . . . . ?
C99 C100 C101 C102 2.1(14) . . . . ?
C99 C100 C103 C104 6.5(13) . . . . ?
C99 C100 C103 C108 -165.1(9) . . . . ?
C100 C101 C102 C97 7.6(17) . . . . ?
C100 C103 C104 C105 -159.3(8) . . . . ?
C100 C103 C108 C107 161.0(9) . . . . ?
C101 C100 C103 C104 167.2(8) . . . . ?
C101 C100 C103 C108 -4.3(13) . . . . ?
C102 C97 C98 C99 9.9(14) . . . . ?
C103 C100 C101 C102 -159.9(9) . . . . ?
C103 C104 C105 C106 -2.0(13) . . . . ?
C104 C103 C108 C107 -11.0(14) . . . . ?
C104 C105 C106 C107 -9.9(14) . . . . ?
C104 C105 C106 C109 152.4(8) . . . . ?
C105 C106 C107 C108 11.2(14) . . . . ?
C105 C106 C109 C110 -24.8(13) . . . . ?
C105 C106 C109 C138 174.3(9) . . . . ?
C106 C107 C108 C103 -0.5(15) . . . . ?
C106 C109 C110 C111 -150.7(8) . . . . ?
C106 C109 C138 C137 151.2(8) . . . . ?
C107 C106 C109 C110 138.0(9) . . . . ?
C107 C106 C109 C138 -22.8(12) . . . . ?
C108 C103 C104 C105 12.4(12) . . . . ?
C109 C106 C107 C108 -151.9(9) . . . . ?
C109 C110 C111 C112 0.2(13) . . . . ?
C110 C109 C138 C137 -10.1(12) . . . . ?
C110 C111 C112 C113 149.9(8) . . . . ?
C110 C111 C112 C137 -12.6(13) . . . . ?
C111 C112 C113 C114 33.6(11) . . . . ?
C111 C112 C113 C136 -127.5(8) . . . . ?
C111 C112 C137 C138 13.3(13) . . . . ?
C112 C113 C114 C115 -151.8(8) . . . . ?
C112 C113 C136 C135 155.4(7) . . . . ?
C112 C137 C138 C109 -1.9(14) . . . . ?
C113 C112 C137 C138 -148.3(8) . . . . ?
C113 C114 C115 C116 0.0(14) . . . . ?
C114 C113 C136 C135 -7.3(11) . . . . ?
C114 C115 C116 C117 154.7(8) . . . . ?
C114 C115 C116 C135 -11.3(13) . . . . ?
C115 C116 C117 C118 -8.2(13) . . . . ?
C115 C116 C117 C134 -173.5(9) . . . . ?
C115 C116 C135 C136 13.4(12) . . . . ?
C116 C117 C118 C119 -157.9(9) . . . . ?
C116 C117 C134 C133 154.6(10) . . . . ?
C116 C135 C136 C113 -4.3(12) . . . . ?
C117 C116 C135 C136 -153.2(7) . . . . ?
C117 C118 C119 C120 1.5(14) . . . . ?
C118 C117 C134 C133 -11.7(16) . . . . ?
C118 C119 C120 C121 164.3(8) . . . . ?
C118 C119 C120 C133 -7.8(13) . . . . ?
C119 C120 C121 C122 168.3(8) . . . . ?
C119 C120 C121 C132 -16.6(12) . . . . ?
C119 C120 C133 C134 4.3(15) . . . . ?
C120 C121 C122 C123 172.0(7) . . . . ?
C120 C121 C132 C131 -171.9(8) . . . . ?
C120 C133 C134 C117 5.9(18) . . . . ?
C121 C120 C133 C134 -167.8(9) . . . . ?
C121 C122 C123 C124 2.1(11) . . . . ?
C122 C121 C132 C131 3.5(13) . . . . ?
C122 C123 C124 C125 -175.9(7) . . . . ?
C122 C123 C124 C131 -1.1(12) . . . . ?
C123 C124 C125 C126 21.5(11) . . . . ?
C123 C124 C125 C130 -154.2(8) . . . . ?
C123 C124 C131 C132 1.3(14) . . . . ?
C124 C125 C126 C127 -179.8(7) . . . . ?
C124 C125 C130 C129 -178.0(7) . . . . ?
C124 C131 C132 C121 -2.5(14) . . . . ?
C125 C124 C131 C132 176.1(8) . . . . ?
C125 C126 C127 C128 -0.3(12) . . . . ?
C126 C125 C130 C129 6.2(12) . . . . ?
C126 C127 C128 C76 -173.9(7) . . . . ?
C126 C127 C128 C129 2.5(12) . . . . ?
C127 C128 C129 C130 -0.4(11) . . . . ?
C128 C76 C77 C78 -85.5(9) . . . . ?
C128 C76 C77 C142 95.1(10) . . . . ?
C128 C76 C80 C79 82.4(8) . . . . ?
C128 C76 C80 C81 -91.2(9) . . . . ?
C128 C129 C130 C125 -4.0(12) . . . . ?
C130 C125 C126 C127 -4.1(11) . . . . ?
C131 C124 C125 C126 -153.3(8) . . . . ?
C131 C124 C125 C130 31.0(12) . . . . ?
C132 C121 C122 C123 -3.3(11) . . . . ?
C133 C120 C121 C122 -20.0(12) . . . . ?
C133 C120 C121 C132 155.1(9) . . . . ?
C134 C117 C118 C119 8.3(14) . . . . ?
C135 C116 C117 C118 157.3(8) . . . . ?
C135 C116 C117 C134 -8.0(12) . . . . ?
C136 C113 C114 C115 9.3(11) . . . . ?
C137 C112 C113 C114 -164.6(8) . . . . ?
C137 C112 C113 C136 34.4(11) . . . . ?
C138 C109 C110 C111 11.0(12) . . . . ?
C139 C140 C141 C142 2.2(14) . . . . ?
C140 C141 C142 C77 -4.8(14) . . . . ?
C142 C77 C78 N2 175.0(7) . . . . ?
C142 C77 C78 C139 -7.3(12) . . . . ?

loop_
_smtbx_masks_void_nr
_smtbx_masks_void_average_x
_smtbx_masks_void_average_y
_smtbx_masks_void_average_z
_smtbx_masks_void_volume
_smtbx_masks_void_count_electrons
_smtbx_masks_void_content
1 -0.730 -0.783 -0.213 2185.4 309.1 ?
2 0.000 0.222 0.352 0.0 0.0 ?
3 0.000 0.344 0.367 0.0 0.0 ?
4 0.000 0.656 0.633 0.0 0.0 ?
5 0.000 0.778 0.648 0.0 0.0 ?
6 0.078 0.644 0.117 0.0 0.0 ?
7 0.094 0.644 0.109 0.0 0.0 ?
8 0.141 0.467 0.188 0.0 0.0 ?
9 0.234 0.000 0.383 0.0 0.0 ?
10 0.328 0.289 0.641 0.0 0.0 ?
11 0.391 0.322 0.129 0.0 0.0 ?
12 0.406 0.311 0.133 0.0 0.0 ?
13 0.422 0.300 0.137 0.0 0.0 ?
14 0.438 0.289 0.133 0.0 0.0 ?
15 0.484 0.900 0.688 0.0 0.0 ?
16 0.516 0.100 0.312 0.0 0.0 ?
17 0.562 0.711 0.867 0.0 0.0 ?
18 0.578 0.700 0.863 0.0 0.0 ?
19 0.594 0.689 0.867 0.0 0.0 ?
20 0.609 0.678 0.871 0.0 0.0 ?
21 0.672 0.711 0.359 0.0 0.0 ?
22 0.766 0.000 0.617 0.0 0.0 ?
23 0.859 0.533 0.812 0.0 0.0 ?
24 0.906 0.356 0.891 0.0 0.0 ?
25 0.922 0.356 0.883 0.0 0.0 ?
